data_4314567
loop_
_publ_author_name
'Miriam M. Gillett-Kunnath'
'Ivaylo Petrov'
'Slavi C. Sevov'

_publ_contact_author_address
;
University of Notre Dame
Department of Chemistry and Biochemistry
251 Nieuwland Science Hall
Notre Dame, Indiana 46556
;
_publ_contact_author_email ssevov@nd.edu
_publ_contact_author_name 'Sevov, S. C.'
_publ_section_title
;
 Heteroatomic Deltahedral Zintl Ions of Group 14 and their Alkenylation
;
_journal_name_full 'Inorganic Chemistry'
_journal_page_first 721
_journal_page_last 729
_journal_paper_doi 10.1021/ic9019487
_journal_volume 49
_journal_year 2010
_chemical_formula_moiety '2(C4 H6 Ge2 Sn7),  4(C18 H36 K N2 O6), 0.5(C4 H16 N4)'
_chemical_formula_sum 'C82 H164 Ge4 K4 N10 O24 Sn14'
_chemical_formula_weight 3783.01
_chemical_name_systematic
; 
 (K-crypt)4[Ge2Sn7-(CHCH2)2]2 1en 
;
_space_group_IT_number 14
_symmetry_cell_setting monoclinic
_symmetry_space_group_name_Hall '-P 2ybc'
_symmetry_space_group_name_H-M 'P 1 21/c 1'
_atom_sites_solution_hydrogens geom
_atom_sites_solution_primary direct
_atom_sites_solution_secondary difmap
_audit_creation_method SHELXL-97
_cell_angle_alpha 90.00
_cell_angle_beta 90.052(2)
_cell_angle_gamma 90.00
_cell_formula_units_Z 4
_cell_length_a 48.1883(15)
_cell_length_b 12.1551(4)
_cell_length_c 21.4824(7)
_cell_measurement_reflns_used 9440
_cell_measurement_temperature 100(2)
_cell_measurement_theta_max 27.20
_cell_measurement_theta_min 2.30
_cell_volume 12583.0(7)
_computing_cell_refinement 'Bruker SAINT v7.60A'
_computing_data_collection 'Bruker APEX-II v2008-6'
_computing_data_reduction 'Bruker SAINT v7.60A'
_computing_molecular_graphics SHELXL-XP
_computing_publication_material SHELXTL
_computing_structure_refinement 'SHELXL-97 (Sheldrick, 1997)'
_computing_structure_solution 'SHELXS-97 (Sheldrick, 1990)'
_diffrn_ambient_temperature 100(2)
_diffrn_detector_area_resol_mean 83.33
_diffrn_measured_fraction_theta_full 0.988
_diffrn_measured_fraction_theta_max 0.988
_diffrn_measurement_device_type 'Bruker X8-APEX-II'
_diffrn_measurement_method 'combination of \w/2\q-scans and \f-scans'
_diffrn_radiation_monochromator graphite
_diffrn_radiation_source 'fine-focus sealed tube'
_diffrn_radiation_type MoK\a
_diffrn_radiation_wavelength 0.71073
_diffrn_reflns_av_R_equivalents 0.0416
_diffrn_reflns_av_sigmaI/netI 0.0300
_diffrn_reflns_limit_h_max 58
_diffrn_reflns_limit_h_min -61
_diffrn_reflns_limit_k_max 15
_diffrn_reflns_limit_k_min -15
_diffrn_reflns_limit_l_max 27
_diffrn_reflns_limit_l_min -27
_diffrn_reflns_number 151693
_diffrn_reflns_theta_full 27.27
_diffrn_reflns_theta_max 27.27
_diffrn_reflns_theta_min 1.69
_exptl_absorpt_coefficient_mu 3.855
_exptl_absorpt_correction_T_max 0.6144
_exptl_absorpt_correction_T_min 0.2943
_exptl_absorpt_correction_type empirical
_exptl_absorpt_process_details 'Sheldrick, 2008'
_exptl_crystal_colour purple
_exptl_crystal_density_diffrn 1.997
_exptl_crystal_density_method 'not measured'
_exptl_crystal_description block
_exptl_crystal_F_000 7288
_exptl_crystal_size_max 0.42
_exptl_crystal_size_mid 0.42
_exptl_crystal_size_min 0.14
_refine_diff_density_max 1.770
_refine_diff_density_min -3.753
_refine_diff_density_rms 0.190
_refine_ls_extinction_method none
_refine_ls_goodness_of_fit_ref 1.053
_refine_ls_hydrogen_treatment constr
_refine_ls_matrix_type full
_refine_ls_number_parameters 1236
_refine_ls_number_reflns 27885
_refine_ls_number_restraints 0
_refine_ls_restrained_S_all 1.053
_refine_ls_R_factor_all 0.0532
_refine_ls_R_factor_gt 0.0421
_refine_ls_shift/su_max 0.051
_refine_ls_shift/su_mean 0.000
_refine_ls_structure_factor_coef Fsqd
_refine_ls_weighting_details 'calc w=1/[\s^2^(Fo^2^)+(0.0532P)^2^+121.0850P] where P=(Fo^2^+2Fc^2^)/3'
_refine_ls_weighting_scheme calc
_refine_ls_wR_factor_gt 0.1136
_refine_ls_wR_factor_ref 0.1197
_reflns_number_gt 23385
_reflns_number_total 27885
_reflns_threshold_expression >2sigma(I)
_cod_data_source_file ic9019487_si_002_3.cif
_cod_data_source_block cmpd2
_cod_original_sg_symbol_H-M 'P 21/c'
_cod_database_code 4314567

loop_
_symmetry_equiv_pos_as_xyz
'x, y, z'
'-x, y+1/2, -z+1/2'
'-x, -y, -z'
'x, -y-1/2, z-1/2'

loop_
_atom_site_label
_atom_site_type_symbol
_atom_site_fract_x
_atom_site_fract_y
_atom_site_fract_z
_atom_site_U_iso_or_equiv
_atom_site_adp_type
_atom_site_occupancy
_atom_site_symmetry_multiplicity
_atom_site_calc_flag
_atom_site_refinement_flags
_atom_site_disorder_assembly
_atom_site_disorder_group
Ge1 Ge 0.363323(13) 0.04320(5) 0.24204(3) 0.01519(12) Uani 1 1 d . . .
C1 C 0.35587(14) -0.0989(5) 0.2822(3) 0.0238(14) Uani 1 1 d . . .
H1 H 0.3438 -0.1022 0.3172 0.029 Uiso 1 1 calc R . .
C2 C 0.36753(15) -0.1906(6) 0.2609(3) 0.0306(16) Uani 1 1 d . . .
H2A H 0.3796 -0.1877 0.2259 0.037 Uiso 1 1 calc R . .
H2B H 0.3638 -0.2590 0.2806 0.037 Uiso 1 1 calc R . .
Ge4 Ge 0.380093(13) 0.20392(5) 0.12704(3) 0.01660(13) Uani 1 1 d . . .
C3 C 0.38818(15) 0.2538(5) 0.0414(3) 0.0245(14) Uani 1 1 d . . .
H3 H 0.4062 0.2819 0.0335 0.029 Uiso 1 1 calc R . .
C4 C 0.37092(17) 0.2515(5) -0.0050(3) 0.0308(16) Uani 1 1 d . . .
H4A H 0.3526 0.2241 0.0008 0.037 Uiso 1 1 calc R . .
H4B H 0.3766 0.2773 -0.0448 0.037 Uiso 1 1 calc R . .
Sn2 Sn 0.405496(10) 0.13724(4) 0.30801(2) 0.02855(11) Uani 1 1 d . . .
Sn3 Sn 0.343986(9) 0.22891(3) 0.305160(19) 0.01828(9) Uani 1 1 d . . .
Sn5 Sn 0.422024(10) 0.28294(4) 0.20256(2) 0.02632(10) Uani 1 1 d . . .
Sn6 Sn 0.359511(9) 0.37861(3) 0.198347(19) 0.01894(9) Uani 1 1 d . . .
Sn7 Sn 0.328300(9) 0.16903(4) 0.17263(2) 0.02025(9) Uani 1 1 d . . .
Sn8 Sn 0.410656(12) 0.04944(5) 0.18207(3) 0.03871(13) Uani 1 1 d . . .
Sn9 Sn 0.393010(12) 0.36278(5) 0.30689(3) 0.03736(13) Uani 1 1 d . . .
Ge10 Ge 0.114162(12) 0.72178(5) 0.68371(3) 0.01344(12) Uani 1 1 d . . .
C5 C 0.10835(15) 0.7155(5) 0.5927(3) 0.0254(14) Uani 1 1 d . . .
H5 H 0.0898 0.7135 0.5779 0.030 Uiso 1 1 calc R . .
C6 C 0.12850(19) 0.7139(6) 0.5513(3) 0.0359(18) Uani 1 1 d . . .
H6A H 0.1473 0.7158 0.5645 0.043 Uiso 1 1 calc R . .
H6B H 0.1242 0.7108 0.5081 0.043 Uiso 1 1 calc R . .
Ge13 Ge 0.136219(12) 0.81481(5) 0.81669(3) 0.01306(12) Uani 1 1 d . . .
C7 C 0.15351(13) 0.9093(5) 0.8806(3) 0.0217(13) Uani 1 1 d . . .
H7 H 0.1464 0.9065 0.9218 0.026 Uiso 1 1 calc R . .
C8 C 0.17459(14) 0.9765(5) 0.8691(3) 0.0248(14) Uani 1 1 d . . .
H8A H 0.1821 0.9810 0.8284 0.030 Uiso 1 1 calc R . .
H8B H 0.1821 1.0202 0.9017 0.030 Uiso 1 1 calc R . .
Sn11 Sn 0.135297(9) 0.52025(4) 0.71866(2) 0.02168(9) Uani 1 1 d . . .
Sn12 Sn 0.074131(9) 0.60177(3) 0.75024(2) 0.01903(9) Uani 1 1 d . . .
Sn14 Sn 0.155810(9) 0.60502(4) 0.84020(2) 0.02160(9) Uani 1 1 d . . .
Sn15 Sn 0.095741(9) 0.68925(4) 0.87468(2) 0.02208(9) Uani 1 1 d . . .
Sn16 Sn 0.084427(9) 0.84182(3) 0.76765(2) 0.01959(9) Uani 1 1 d . . .
Sn17 Sn 0.166432(10) 0.72861(4) 0.72433(2) 0.02493(10) Uani 1 1 d . . .
Sn18 Sn 0.107368(11) 0.46731(4) 0.83354(3) 0.03095(11) Uani 1 1 d . . .
K1 K 0.46204(3) 0.74769(10) 0.53019(6) 0.0156(2) Uani 1 1 d . . .
N1 N 0.42772(11) 0.7927(4) 0.4125(2) 0.0179(10) Uani 1 1 d . . .
N2 N 0.49696(11) 0.7050(5) 0.6453(3) 0.0244(12) Uani 1 1 d . . .
O1 O 0.48554(8) 0.8641(4) 0.4237(2) 0.0191(9) Uani 1 1 d . . .
O2 O 0.51882(9) 0.7917(4) 0.5260(2) 0.0225(9) Uani 1 1 d . . .
O3 O 0.43950(9) 0.5692(3) 0.4634(2) 0.0204(9) Uani 1 1 d . . .
O4 O 0.46758(10) 0.5376(4) 0.5775(2) 0.0245(10) Uani 1 1 d . . .
O5 O 0.41418(9) 0.8783(3) 0.5392(2) 0.0194(9) Uani 1 1 d . . .
O6 O 0.45064(9) 0.8606(4) 0.6436(2) 0.0229(9) Uani 1 1 d . . .
C9 C 0.44280(14) 0.8638(6) 0.3682(3) 0.0235(13) Uani 1 1 d . . .
H9A H 0.4403 0.9416 0.3806 0.028 Uiso 1 1 calc R . .
H9B H 0.4347 0.8545 0.3262 0.028 Uiso 1 1 calc R . .
C10 C 0.47343(14) 0.8389(6) 0.3652(3) 0.0244(14) Uani 1 1 d . . .
H10A H 0.4763 0.7603 0.3552 0.029 Uiso 1 1 calc R . .
H10B H 0.4822 0.8836 0.3321 0.029 Uiso 1 1 calc R . .
C11 C 0.51507(13) 0.8533(6) 0.4200(3) 0.0245(14) Uani 1 1 d . . .
H11A H 0.5225 0.9068 0.3895 0.029 Uiso 1 1 calc R . .
H11B H 0.5199 0.7784 0.4055 0.029 Uiso 1 1 calc R . .
C12 C 0.52784(13) 0.8735(6) 0.4824(3) 0.0256(14) Uani 1 1 d . . .
H12A H 0.5483 0.8714 0.4788 0.031 Uiso 1 1 calc R . .
H12B H 0.5224 0.9474 0.4975 0.031 Uiso 1 1 calc R . .
C13 C 0.53328(15) 0.8028(6) 0.5836(3) 0.0295(15) Uani 1 1 d . . .
H13A H 0.5280 0.8728 0.6039 0.035 Uiso 1 1 calc R . .
H13B H 0.5535 0.8043 0.5759 0.035 Uiso 1 1 calc R . .
C14 C 0.52625(14) 0.7076(7) 0.6258(3) 0.0300(15) Uani 1 1 d . . .
H14A H 0.5307 0.6380 0.6040 0.036 Uiso 1 1 calc R . .
H14B H 0.5381 0.7116 0.6634 0.036 Uiso 1 1 calc R . .
C15 C 0.42158(14) 0.6864(5) 0.3838(3) 0.0246(14) Uani 1 1 d . . .
H15A H 0.4378 0.6632 0.3586 0.030 Uiso 1 1 calc R . .
H15B H 0.4056 0.6952 0.3552 0.030 Uiso 1 1 calc R . .
C16 C 0.41502(13) 0.5977(5) 0.4296(3) 0.0251(14) Uani 1 1 d . . .
H16A H 0.4006 0.6237 0.4588 0.030 Uiso 1 1 calc R . .
H16B H 0.4078 0.5322 0.4075 0.030 Uiso 1 1 calc R . .
C17 C 0.43420(15) 0.4774(5) 0.5029(3) 0.0263(14) Uani 1 1 d . . .
H17A H 0.4281 0.4138 0.4776 0.032 Uiso 1 1 calc R . .
H17B H 0.4192 0.4958 0.5325 0.032 Uiso 1 1 calc R . .
C18 C 0.45994(17) 0.4481(5) 0.5381(3) 0.0311(16) Uani 1 1 d . . .
H18A H 0.4566 0.3814 0.5635 0.037 Uiso 1 1 calc R . .
H18B H 0.4752 0.4321 0.5085 0.037 Uiso 1 1 calc R . .
C19 C 0.48819(15) 0.5069(6) 0.6227(3) 0.0309(16) Uani 1 1 d . . .
H19A H 0.5063 0.4963 0.6019 0.037 Uiso 1 1 calc R . .
H19B H 0.4829 0.4369 0.6429 0.037 Uiso 1 1 calc R . .
C20 C 0.49043(15) 0.5960(6) 0.6704(3) 0.0307(16) Uani 1 1 d . . .
H20A H 0.4726 0.6005 0.6933 0.037 Uiso 1 1 calc R . .
H20B H 0.5050 0.5754 0.7007 0.037 Uiso 1 1 calc R . .
C21 C 0.40227(13) 0.8494(5) 0.4321(3) 0.0214(13) Uani 1 1 d . . .
H21A H 0.3889 0.7944 0.4481 0.026 Uiso 1 1 calc R . .
H21B H 0.3938 0.8859 0.3956 0.026 Uiso 1 1 calc R . .
C22 C 0.40771(12) 0.9347(5) 0.4823(3) 0.0191(12) Uani 1 1 d . . .
H22A H 0.4234 0.9825 0.4700 0.023 Uiso 1 1 calc R . .
H22B H 0.3911 0.9815 0.4881 0.023 Uiso 1 1 calc R . .
C23 C 0.41393(13) 0.9516(5) 0.5909(3) 0.0207(13) Uani 1 1 d . . .
H23A H 0.3951 0.9830 0.5961 0.025 Uiso 1 1 calc R . .
H23B H 0.4270 1.0129 0.5834 0.025 Uiso 1 1 calc R . .
C24 C 0.42218(13) 0.8907(5) 0.6487(3) 0.0221(13) Uani 1 1 d . . .
H24A H 0.4194 0.9381 0.6857 0.027 Uiso 1 1 calc R . .
H24B H 0.4106 0.8241 0.6536 0.027 Uiso 1 1 calc R . .
C25 C 0.46103(16) 0.8146(7) 0.6999(3) 0.0334(17) Uani 1 1 d . . .
H25A H 0.4509 0.7461 0.7100 0.040 Uiso 1 1 calc R . .
H25B H 0.4584 0.8672 0.7347 0.040 Uiso 1 1 calc R . .
C26 C 0.49112(16) 0.7906(7) 0.6916(3) 0.0334(16) Uani 1 1 d . . .
H26A H 0.5007 0.8591 0.6790 0.040 Uiso 1 1 calc R . .
H26B H 0.4990 0.7673 0.7322 0.040 Uiso 1 1 calc R . .
K2 K 0.29378(3) 0.74271(9) 0.46026(5) 0.0133(2) Uani 1 1 d . . .
N3 N 0.26575(10) 0.7752(4) 0.3350(2) 0.0159(10) Uani 1 1 d . . .
N4 N 0.32112(11) 0.7095(4) 0.5856(2) 0.0174(10) Uani 1 1 d . . .
O7 O 0.30010(8) 0.9421(3) 0.39499(18) 0.0156(8) Uani 1 1 d . . .
O8 O 0.31863(8) 0.9204(3) 0.51886(18) 0.0147(8) Uani 1 1 d . . .
O9 O 0.30694(9) 0.6021(3) 0.36140(18) 0.0171(8) Uani 1 1 d . . .
O10 O 0.33902(9) 0.5939(3) 0.47214(18) 0.0183(9) Uani 1 1 d . . .
O11 O 0.23477(9) 0.7549(3) 0.45277(19) 0.0182(9) Uani 1 1 d . . .
O12 O 0.26062(9) 0.6866(3) 0.56559(19) 0.0194(9) Uani 1 1 d . . .
C27 C 0.27837(13) 0.8710(5) 0.3033(3) 0.0176(12) Uani 1 1 d . . .
H27A H 0.2666 0.8919 0.2674 0.021 Uiso 1 1 calc R . .
H27B H 0.2968 0.8494 0.2869 0.021 Uiso 1 1 calc R . .
C28 C 0.28187(13) 0.9696(5) 0.3451(3) 0.0183(12) Uani 1 1 d . . .
H28A H 0.2896 1.0319 0.3210 0.022 Uiso 1 1 calc R . .
H28B H 0.2636 0.9923 0.3619 0.022 Uiso 1 1 calc R . .
C29 C 0.30471(13) 1.0351(5) 0.4339(3) 0.0173(12) Uani 1 1 d . . .
H29A H 0.2875 1.0538 0.4568 0.021 Uiso 1 1 calc R . .
H29B H 0.3102 1.0994 0.4084 0.021 Uiso 1 1 calc R . .
C30 C 0.32738(13) 1.0071(5) 0.4789(3) 0.0220(13) Uani 1 1 d . . .
H30A H 0.3442 0.9842 0.4558 0.026 Uiso 1 1 calc R . .
H30B H 0.3321 1.0728 0.5040 0.026 Uiso 1 1 calc R . .
C31 C 0.33965(13) 0.8951(5) 0.5638(3) 0.0209(13) Uani 1 1 d . . .
H31A H 0.3460 0.9636 0.5843 0.025 Uiso 1 1 calc R . .
H31B H 0.3558 0.8609 0.5428 0.025 Uiso 1 1 calc R . .
C32 C 0.32822(14) 0.8177(5) 0.6116(3) 0.0214(13) Uani 1 1 d . . .
H32A H 0.3421 0.8080 0.6451 0.026 Uiso 1 1 calc R . .
H32B H 0.3114 0.8507 0.6303 0.026 Uiso 1 1 calc R . .
C33 C 0.27010(14) 0.6747(5) 0.2982(3) 0.0224(13) Uani 1 1 d . . .
H33A H 0.2647 0.6896 0.2545 0.027 Uiso 1 1 calc R . .
H33B H 0.2577 0.6164 0.3142 0.027 Uiso 1 1 calc R . .
C34 C 0.29979(15) 0.6325(6) 0.2993(3) 0.0242(14) Uani 1 1 d . . .
H34A H 0.3016 0.5681 0.2715 0.029 Uiso 1 1 calc R . .
H34B H 0.3126 0.6906 0.2843 0.029 Uiso 1 1 calc R . .
C35 C 0.33447(14) 0.5585(6) 0.3637(3) 0.0240(14) Uani 1 1 d . . .
H35A H 0.3481 0.6179 0.3560 0.029 Uiso 1 1 calc R . .
H35B H 0.3368 0.5018 0.3310 0.029 Uiso 1 1 calc R . .
C36 C 0.33931(13) 0.5089(5) 0.4265(3) 0.0201(12) Uani 1 1 d . . .
H36A H 0.3246 0.4544 0.4357 0.024 Uiso 1 1 calc R . .
H36B H 0.3574 0.4706 0.4271 0.024 Uiso 1 1 calc R . .
C37 C 0.34355(14) 0.5497(5) 0.5328(3) 0.0222(13) Uani 1 1 d . . .
H37A H 0.3605 0.5040 0.5329 0.027 Uiso 1 1 calc R . .
H37B H 0.3277 0.5026 0.5449 0.027 Uiso 1 1 calc R . .
C38 C 0.34663(14) 0.6433(5) 0.5786(3) 0.0220(13) Uani 1 1 d . . .
H38A H 0.3519 0.6128 0.6197 0.026 Uiso 1 1 calc R . .
H38B H 0.3619 0.6918 0.5647 0.026 Uiso 1 1 calc R . .
C39 C 0.23597(12) 0.7938(5) 0.3437(3) 0.0209(13) Uani 1 1 d . . .
H39A H 0.2263 0.7786 0.3039 0.025 Uiso 1 1 calc R . .
H39B H 0.2329 0.8723 0.3540 0.025 Uiso 1 1 calc R . .
C40 C 0.22321(13) 0.7240(5) 0.3939(3) 0.0224(13) Uani 1 1 d . . .
H40A H 0.2028 0.7348 0.3944 0.027 Uiso 1 1 calc R . .
H40B H 0.2270 0.6453 0.3856 0.027 Uiso 1 1 calc R . .
C41 C 0.22009(13) 0.7042(5) 0.5019(3) 0.0223(13) Uani 1 1 d . . .
H41A H 0.2203 0.6233 0.4963 0.027 Uiso 1 1 calc R . .
H41B H 0.2005 0.7292 0.5016 0.027 Uiso 1 1 calc R . .
C42 C 0.23340(13) 0.7334(5) 0.5631(3) 0.0207(13) Uani 1 1 d . . .
H42A H 0.2346 0.8144 0.5674 0.025 Uiso 1 1 calc R . .
H42B H 0.2220 0.7047 0.5979 0.025 Uiso 1 1 calc R . .
C43 C 0.27269(14) 0.6990(5) 0.6255(3) 0.0213(13) Uani 1 1 d . . .
H43A H 0.2610 0.6615 0.6568 0.026 Uiso 1 1 calc R . .
H43B H 0.2735 0.7781 0.6364 0.026 Uiso 1 1 calc R . .
C44 C 0.30122(14) 0.6514(5) 0.6267(3) 0.0222(13) Uani 1 1 d . . .
H44A H 0.3083 0.6538 0.6700 0.027 Uiso 1 1 calc R . .
H44B H 0.3002 0.5733 0.6140 0.027 Uiso 1 1 calc R . .
K3 K 0.19867(2) 0.18611(9) 0.63752(5) 0.0129(2) Uani 1 1 d . . .
N5 N 0.17627(11) 0.0833(4) 0.5172(2) 0.0154(10) Uani 1 1 d . . .
N6 N 0.22183(10) 0.2931(4) 0.7556(2) 0.0128(9) Uani 1 1 d . . .
O13 O 0.14578(9) 0.0857(3) 0.63581(18) 0.0157(8) Uani 1 1 d . . .
O14 O 0.17087(8) 0.1636(3) 0.74983(18) 0.0145(8) Uani 1 1 d . . .
O15 O 0.18436(9) 0.3244(3) 0.53132(19) 0.0169(8) Uani 1 1 d . . .
O16 O 0.20291(9) 0.4108(3) 0.64623(19) 0.0169(8) Uani 1 1 d . . .
O17 O 0.23163(8) 0.0304(3) 0.57347(18) 0.0167(8) Uani 1 1 d . . .
O18 O 0.25399(9) 0.1436(3) 0.67670(19) 0.0173(8) Uani 1 1 d . . .
C45 C 0.14825(12) 0.0372(5) 0.5285(3) 0.0163(11) Uani 1 1 d . . .
H45A H 0.1448 -0.0233 0.4986 0.020 Uiso 1 1 calc R . .
H45B H 0.1342 0.0950 0.5210 0.020 Uiso 1 1 calc R . .
C46 C 0.14508(13) -0.0061(5) 0.5939(3) 0.0172(12) Uani 1 1 d . . .
H46A H 0.1273 -0.0459 0.5980 0.021 Uiso 1 1 calc R . .
H46B H 0.1604 -0.0578 0.6037 0.021 Uiso 1 1 calc R . .
C47 C 0.13757(13) 0.0517(5) 0.6968(3) 0.0184(12) Uani 1 1 d . . .
H47A H 0.1488 -0.0126 0.7099 0.022 Uiso 1 1 calc R . .
H47B H 0.1178 0.0294 0.6963 0.022 Uiso 1 1 calc R . .
C48 C 0.14164(12) 0.1445(5) 0.7422(3) 0.0185(12) Uani 1 1 d . . .
H48A H 0.1325 0.2119 0.7265 0.022 Uiso 1 1 calc R . .
H48B H 0.1332 0.1252 0.7828 0.022 Uiso 1 1 calc R . .
C49 C 0.17618(12) 0.2372(5) 0.8000(3) 0.0154(11) Uani 1 1 d . . .
H49A H 0.1673 0.2096 0.8386 0.018 Uiso 1 1 calc R . .
H49B H 0.1684 0.3107 0.7905 0.018 Uiso 1 1 calc R . .
C50 C 0.20700(12) 0.2449(5) 0.8088(3) 0.0158(11) Uani 1 1 d . . .
H50A H 0.2108 0.2900 0.8463 0.019 Uiso 1 1 calc R . .
H50B H 0.2144 0.1702 0.8166 0.019 Uiso 1 1 calc R . .
C51 C 0.17460(13) 0.1673(5) 0.4683(3) 0.0185(12) Uani 1 1 d . . .
H51A H 0.1622 0.1406 0.4348 0.022 Uiso 1 1 calc R . .
H51B H 0.1933 0.1782 0.4502 0.022 Uiso 1 1 calc R . .
C52 C 0.16387(13) 0.2764(5) 0.4918(3) 0.0189(12) Uani 1 1 d . . .
H52A H 0.1600 0.3259 0.4563 0.023 Uiso 1 1 calc R . .
H52B H 0.1464 0.2652 0.5152 0.023 Uiso 1 1 calc R . .
C53 C 0.17512(14) 0.4276(5) 0.5558(3) 0.0201(12) Uani 1 1 d . . .
H53A H 0.1584 0.4161 0.5816 0.024 Uiso 1 1 calc R . .
H53B H 0.1702 0.4776 0.5211 0.024 Uiso 1 1 calc R . .
C54 C 0.19747(13) 0.4784(5) 0.5943(3) 0.0193(12) Uani 1 1 d . . .
H54A H 0.2145 0.4869 0.5691 0.023 Uiso 1 1 calc R . .
H54B H 0.1916 0.5523 0.6085 0.023 Uiso 1 1 calc R . .
C55 C 0.22133(12) 0.4613(5) 0.6891(3) 0.0175(12) Uani 1 1 d . . .
H55A H 0.2180 0.5416 0.6903 0.021 Uiso 1 1 calc R . .
H55B H 0.2408 0.4487 0.6759 0.021 Uiso 1 1 calc R . .
C56 C 0.21660(13) 0.4122(5) 0.7527(3) 0.0168(11) Uani 1 1 d . . .
H56A H 0.2289 0.4497 0.7830 0.020 Uiso 1 1 calc R . .
H56B H 0.1972 0.4265 0.7654 0.020 Uiso 1 1 calc R . .
C57 C 0.19560(13) -0.0050(5) 0.4994(3) 0.0189(12) Uani 1 1 d . . .
H57A H 0.1925 -0.0240 0.4551 0.023 Uiso 1 1 calc R . .
H57B H 0.1915 -0.0712 0.5245 0.023 Uiso 1 1 calc R . .
C58 C 0.22567(13) 0.0255(5) 0.5083(3) 0.0185(12) Uani 1 1 d . . .
H58A H 0.2377 -0.0301 0.4881 0.022 Uiso 1 1 calc R . .
H58B H 0.2294 0.0978 0.4888 0.022 Uiso 1 1 calc R . .
C59 C 0.26059(12) 0.0395(5) 0.5844(3) 0.0202(12) Uani 1 1 d . . .
H59A H 0.2679 0.1069 0.5643 0.024 Uiso 1 1 calc R . .
H59B H 0.2703 -0.0247 0.5663 0.024 Uiso 1 1 calc R . .
C60 C 0.26563(13) 0.0442(5) 0.6532(3) 0.0201(12) Uani 1 1 d . . .
H60A H 0.2569 -0.0199 0.6738 0.024 Uiso 1 1 calc R . .
H60B H 0.2858 0.0422 0.6619 0.024 Uiso 1 1 calc R . .
C61 C 0.26000(12) 0.1565(5) 0.7419(3) 0.0173(12) Uani 1 1 d . . .
H61A H 0.2800 0.1447 0.7496 0.021 Uiso 1 1 calc R . .
H61B H 0.2494 0.1019 0.7665 0.021 Uiso 1 1 calc R . .
C62 C 0.25179(12) 0.2718(5) 0.7607(3) 0.0166(11) Uani 1 1 d . . .
H62A H 0.2577 0.2845 0.8042 0.020 Uiso 1 1 calc R . .
H62B H 0.2619 0.3249 0.7341 0.020 Uiso 1 1 calc R . .
K4 K 0.03758(2) 0.25124(9) 0.49385(5) 0.0120(2) Uani 1 1 d . . .
N7 N 0.01463(10) 0.2357(4) 0.3649(2) 0.0160(10) Uani 1 1 d . . .
N8 N 0.05949(10) 0.2686(4) 0.6246(2) 0.0159(10) Uani 1 1 d . . .
O19 O 0.06360(8) 0.3717(3) 0.39643(18) 0.0149(8) Uani 1 1 d . . .
O20 O 0.08891(9) 0.3589(3) 0.51450(19) 0.0172(8) Uani 1 1 d . . .
O21 O 0.03404(9) 0.0490(3) 0.43609(18) 0.0166(8) Uani 1 1 d . . .
O22 O 0.05005(8) 0.0534(3) 0.56176(19) 0.0162(8) Uani 1 1 d . . .
O23 O -0.01849(9) 0.3120(4) 0.4716(2) 0.0198(9) Uani 1 1 d . . .
O24 O 0.00483(8) 0.3609(3) 0.58873(19) 0.0182(9) Uani 1 1 d . . .
C63 C 0.02658(13) 0.3249(5) 0.3268(3) 0.0197(12) Uani 1 1 d . . .
H63A H 0.0174 0.3950 0.3381 0.024 Uiso 1 1 calc R . .
H63B H 0.0224 0.3101 0.2824 0.024 Uiso 1 1 calc R . .
C64 C 0.05766(14) 0.3388(5) 0.3339(3) 0.0217(13) Uani 1 1 d . . .
H64A H 0.0672 0.2685 0.3245 0.026 Uiso 1 1 calc R . .
H64B H 0.0645 0.3953 0.3044 0.026 Uiso 1 1 calc R . .
C65 C 0.09287(12) 0.3876(5) 0.4049(3) 0.0176(12) Uani 1 1 d . . .
H65A H 0.1001 0.4382 0.3727 0.021 Uiso 1 1 calc R . .
H65B H 0.1027 0.3164 0.4010 0.021 Uiso 1 1 calc R . .
C66 C 0.09765(12) 0.4353(5) 0.4685(3) 0.0160(11) Uani 1 1 d . . .
H66A H 0.1176 0.4520 0.4741 0.019 Uiso 1 1 calc R . .
H66B H 0.0871 0.5047 0.4729 0.019 Uiso 1 1 calc R . .
C67 C 0.09165(13) 0.4037(5) 0.5760(3) 0.0185(12) Uani 1 1 d . . .
H67A H 0.0774 0.4608 0.5829 0.022 Uiso 1 1 calc R . .
H67B H 0.1102 0.4380 0.5809 0.022 Uiso 1 1 calc R . .
C68 C 0.08819(13) 0.3123(5) 0.6223(3) 0.0215(13) Uani 1 1 d . . .
H68A H 0.1010 0.2517 0.6115 0.026 Uiso 1 1 calc R . .
H68B H 0.0934 0.3396 0.6641 0.026 Uiso 1 1 calc R . .
C69 C 0.02230(13) 0.1280(5) 0.3378(3) 0.0194(12) Uani 1 1 d . . .
H69A H 0.0421 0.1302 0.3255 0.023 Uiso 1 1 calc R . .
H69B H 0.0112 0.1161 0.2995 0.023 Uiso 1 1 calc R . .
C70 C 0.01787(14) 0.0313(5) 0.3811(3) 0.0221(13) Uani 1 1 d . . .
H70A H -0.0020 0.0250 0.3921 0.026 Uiso 1 1 calc R . .
H70B H 0.0237 -0.0378 0.3605 0.026 Uiso 1 1 calc R . .
C71 C 0.03640(13) -0.0489(5) 0.4722(3) 0.0189(12) Uani 1 1 d . . .
H71A H 0.0413 -0.1117 0.4451 0.023 Uiso 1 1 calc R . .
H71B H 0.0185 -0.0653 0.4928 0.023 Uiso 1 1 calc R . .
C72 C 0.05854(13) -0.0319(5) 0.5202(3) 0.0179(12) Uani 1 1 d . . .
H72A H 0.0616 -0.1009 0.5437 0.022 Uiso 1 1 calc R . .
H72B H 0.0762 -0.0111 0.4997 0.022 Uiso 1 1 calc R . .
C73 C 0.06967(13) 0.0686(5) 0.6110(3) 0.0200(12) Uani 1 1 d . . .
H73A H 0.0880 0.0887 0.5934 0.024 Uiso 1 1 calc R . .
H73B H 0.0718 -0.0008 0.6347 0.024 Uiso 1 1 calc R . .
C74 C 0.05964(14) 0.1585(5) 0.6536(3) 0.0210(13) Uani 1 1 d . . .
H74A H 0.0406 0.1407 0.6675 0.025 Uiso 1 1 calc R . .
H74B H 0.0717 0.1606 0.6909 0.025 Uiso 1 1 calc R . .
C75 C -0.01555(13) 0.2461(6) 0.3669(3) 0.0239(14) Uani 1 1 d . . .
H75A H -0.0236 0.1759 0.3818 0.029 Uiso 1 1 calc R . .
H75B H -0.0225 0.2592 0.3242 0.029 Uiso 1 1 calc R . .
C76 C -0.02539(14) 0.3374(6) 0.4083(3) 0.0269(14) Uani 1 1 d . . .
H76A H -0.0165 0.4074 0.3959 0.032 Uiso 1 1 calc R . .
H76B H -0.0457 0.3462 0.4040 0.032 Uiso 1 1 calc R . .
C77 C -0.03081(13) 0.3888(5) 0.5134(3) 0.0252(14) Uani 1 1 d . . .
H77A H -0.0512 0.3900 0.5071 0.030 Uiso 1 1 calc R . .
H77B H -0.0235 0.4634 0.5049 0.030 Uiso 1 1 calc R . .
C78 C -0.02447(13) 0.3576(5) 0.5790(3) 0.0232(13) Uani 1 1 d . . .
H78A H -0.0338 0.4092 0.6078 0.028 Uiso 1 1 calc R . .
H78B H -0.0315 0.2826 0.5875 0.028 Uiso 1 1 calc R . .
C79 C 0.01134(13) 0.3297(6) 0.6508(3) 0.0235(13) Uani 1 1 d . . .
H79A H 0.0061 0.2519 0.6577 0.028 Uiso 1 1 calc R . .
H79B H 0.0008 0.3758 0.6805 0.028 Uiso 1 1 calc R . .
C80 C 0.04214(14) 0.3442(5) 0.6616(3) 0.0213(13) Uani 1 1 d . . .
H80A H 0.0473 0.4209 0.6512 0.026 Uiso 1 1 calc R . .
H80B H 0.0462 0.3325 0.7063 0.026 Uiso 1 1 calc R . .
N1S N 0.2650(3) 0.4028(13) 0.3928(7) 0.033(3) Uiso 0.50 1 d P A 1
H1SA H 0.2693 0.4762 0.3967 0.050 Uiso 0.50 1 d P B 1
H1SB H 0.2801 0.3645 0.3871 0.050 Uiso 0.50 1 d P C 1
N2S N 0.2892(3) 0.2857(12) 0.5088(7) 0.045(3) Uiso 0.50 1 d P A 1
H2SA H 0.2801 0.2215 0.5039 0.068 Uiso 0.50 1 d P D 1
H2SB H 0.3002 0.2970 0.4756 0.068 Uiso 0.50 1 d P E 1
C1S C 0.2521(2) 0.3705(9) 0.4485(5) 0.058(3) Uiso 0.50 1 d P A 1
H1SC H 0.2461 0.2931 0.4433 0.070 Uiso 0.50 1 calc PR A 1
H1SD H 0.2350 0.4151 0.4529 0.070 Uiso 0.50 1 calc PR A 1
C2S C 0.2681(4) 0.3779(16) 0.5117(8) 0.035(4) Uiso 0.50 1 d P A 1
H2SC H 0.2774 0.4501 0.5159 0.042 Uiso 0.50 1 calc PR A 1
H2SD H 0.2553 0.3676 0.5473 0.042 Uiso 0.50 1 calc PR A 1
N1S' N 0.2678(10) 0.370(4) 0.397(2) 0.164(19) Uiso 0.50 1 d P F 2
H1SE H 0.2842 0.4100 0.4025 0.246 Uiso 0.50 1 d P G 2
H1SF H 0.2758 0.2951 0.3923 0.246 Uiso 0.50 1 d P H 2
N2S' N 0.2570(4) 0.3133(17) 0.5516(9) 0.069(5) Uiso 0.50 1 d P F 2
H2SE H 0.2467 0.3712 0.5651 0.104 Uiso 0.50 1 d P I 2
H2SF H 0.2449 0.2559 0.5449 0.104 Uiso 0.50 1 d P J 2
C1S' C 0.2521(2) 0.3705(9) 0.4485(5) 0.058(3) Uiso 0.50 1 d P F 2
H1SG H 0.2363 0.3193 0.4430 0.070 Uiso 0.50 1 calc PR F 2
H1SH H 0.2445 0.4452 0.4555 0.070 Uiso 0.50 1 calc PR F 2
C2S' C 0.2686(5) 0.337(2) 0.5024(11) 0.055(6) Uiso 0.50 1 d P F 2
H2SG H 0.2797 0.2719 0.4898 0.066 Uiso 0.50 1 calc PR F 2
H2SH H 0.2819 0.3968 0.5114 0.066 Uiso 0.50 1 calc PR F 2

loop_
_atom_site_aniso_label
_atom_site_aniso_U_11
_atom_site_aniso_U_22
_atom_site_aniso_U_33
_atom_site_aniso_U_23
_atom_site_aniso_U_13
_atom_site_aniso_U_12
Ge1 0.0155(3) 0.0143(3) 0.0157(3) 0.0017(2) 0.0006(2) -0.0007(2)
C1 0.023(3) 0.026(3) 0.022(3) 0.008(3) -0.008(3) -0.010(3)
C2 0.036(4) 0.021(3) 0.035(4) 0.009(3) -0.013(3) -0.007(3)
Ge4 0.0188(3) 0.0189(3) 0.0122(3) 0.0027(2) 0.0036(2) 0.0025(2)
C3 0.034(4) 0.023(3) 0.017(3) 0.004(2) 0.010(3) 0.004(3)
C4 0.053(5) 0.021(3) 0.019(3) 0.002(3) 0.004(3) 0.011(3)
Sn2 0.0254(2) 0.0282(2) 0.0321(3) 0.00495(19) -0.00771(19) -0.00378(19)
Sn3 0.0184(2) 0.0211(2) 0.01533(19) -0.00049(15) 0.00474(15) -0.00180(16)
Sn5 0.0213(2) 0.0253(2) 0.0323(3) 0.00699(19) 0.00133(18) -0.00226(17)
Sn6 0.0208(2) 0.01689(19) 0.0192(2) 0.00334(15) 0.00320(16) 0.00359(15)
Sn7 0.0174(2) 0.0241(2) 0.0193(2) -0.00123(16) -0.00238(16) -0.00031(16)
Sn8 0.0374(3) 0.0414(3) 0.0373(3) 0.0055(2) 0.0087(2) 0.0019(2)
Sn9 0.0399(3) 0.0382(3) 0.0340(3) -0.0052(2) -0.0016(2) -0.0011(2)
Ge10 0.0133(3) 0.0153(3) 0.0117(3) 0.0010(2) -0.0017(2) 0.0002(2)
C5 0.039(4) 0.020(3) 0.018(3) 0.002(2) -0.008(3) -0.008(3)
C6 0.058(5) 0.038(4) 0.013(3) -0.005(3) 0.002(3) 0.005(4)
Ge13 0.0116(3) 0.0149(3) 0.0127(3) -0.0010(2) 0.0007(2) 0.0009(2)
C7 0.022(3) 0.023(3) 0.020(3) -0.005(2) -0.001(2) 0.007(2)
C8 0.030(4) 0.019(3) 0.025(3) -0.002(3) -0.009(3) 0.001(3)
Sn11 0.0213(2) 0.0206(2) 0.0231(2) -0.00170(16) -0.00204(17) 0.00204(16)
Sn12 0.0153(2) 0.0192(2) 0.0226(2) 0.00284(16) -0.00496(16) -0.00366(15)
Sn14 0.0213(2) 0.0203(2) 0.0231(2) 0.00290(16) -0.00114(17) 0.00177(16)
Sn15 0.0168(2) 0.0281(2) 0.0214(2) 0.00479(17) 0.00408(16) -0.00132(17)
Sn16 0.0177(2) 0.0191(2) 0.0220(2) 0.00139(16) -0.00014(16) 0.00251(15)
Sn17 0.0246(2) 0.0259(2) 0.0243(2) -0.00323(18) -0.00240(18) 0.00249(18)
Sn18 0.0290(3) 0.0231(2) 0.0407(3) 0.0031(2) -0.0058(2) -0.00184(19)
K1 0.0129(6) 0.0173(6) 0.0165(6) -0.0007(5) 0.0010(5) -0.0008(4)
N1 0.018(3) 0.019(2) 0.017(2) -0.0024(19) 0.000(2) -0.002(2)
N2 0.021(3) 0.033(3) 0.020(3) 0.001(2) -0.004(2) 0.003(2)
O1 0.011(2) 0.024(2) 0.022(2) -0.0016(17) 0.0055(16) 0.0010(16)
O2 0.015(2) 0.025(2) 0.027(2) 0.0036(19) -0.0008(18) -0.0024(17)
O3 0.021(2) 0.017(2) 0.024(2) 0.0006(17) 0.0011(18) -0.0072(17)
O4 0.032(3) 0.018(2) 0.024(2) 0.0032(18) -0.0025(19) 0.0034(19)
O5 0.020(2) 0.018(2) 0.020(2) -0.0033(17) 0.0004(17) 0.0024(17)
O6 0.023(2) 0.030(2) 0.016(2) -0.0009(18) 0.0041(17) 0.0003(19)
C9 0.026(3) 0.026(3) 0.019(3) 0.005(2) -0.002(3) -0.003(3)
C10 0.029(4) 0.028(3) 0.017(3) -0.001(2) 0.008(3) 0.000(3)
C11 0.015(3) 0.027(3) 0.031(4) 0.008(3) 0.013(3) 0.005(2)
C12 0.015(3) 0.025(3) 0.037(4) 0.007(3) -0.001(3) -0.004(2)
C13 0.023(3) 0.036(4) 0.029(4) -0.004(3) -0.005(3) -0.009(3)
C14 0.016(3) 0.046(4) 0.028(4) 0.002(3) -0.007(3) -0.001(3)
C15 0.024(3) 0.028(3) 0.023(3) -0.008(3) -0.008(3) -0.002(3)
C16 0.017(3) 0.024(3) 0.034(4) -0.004(3) -0.006(3) -0.006(2)
C17 0.030(4) 0.020(3) 0.029(3) 0.001(3) 0.001(3) -0.009(3)
C18 0.048(5) 0.013(3) 0.032(4) 0.003(3) 0.005(3) -0.002(3)
C19 0.030(4) 0.028(4) 0.034(4) 0.010(3) -0.001(3) 0.006(3)
C20 0.029(4) 0.040(4) 0.023(3) 0.009(3) -0.005(3) 0.005(3)
C21 0.015(3) 0.025(3) 0.024(3) 0.001(3) -0.004(2) 0.002(2)
C22 0.012(3) 0.018(3) 0.027(3) 0.001(2) -0.002(2) 0.003(2)
C23 0.014(3) 0.022(3) 0.027(3) -0.007(2) 0.003(2) 0.004(2)
C24 0.020(3) 0.027(3) 0.019(3) -0.004(2) 0.008(2) -0.004(3)
C25 0.039(4) 0.047(4) 0.014(3) 0.002(3) 0.002(3) 0.009(3)
C26 0.038(4) 0.042(4) 0.020(3) -0.003(3) -0.007(3) -0.001(3)
K2 0.0163(6) 0.0127(5) 0.0108(5) -0.0005(4) 0.0002(4) 0.0001(4)
N3 0.017(2) 0.018(2) 0.013(2) -0.0002(19) -0.0026(19) 0.0001(19)
N4 0.020(3) 0.019(2) 0.013(2) 0.0027(19) 0.0005(19) 0.006(2)
O7 0.017(2) 0.0155(19) 0.015(2) 0.0018(15) -0.0032(16) 0.0015(16)
O8 0.0127(19) 0.0166(19) 0.0148(19) 0.0007(15) -0.0005(15) -0.0021(15)
O9 0.020(2) 0.019(2) 0.0122(19) -0.0004(16) -0.0003(16) 0.0052(17)
O10 0.028(2) 0.015(2) 0.0118(19) 0.0010(15) 0.0000(17) 0.0067(17)
O11 0.018(2) 0.019(2) 0.018(2) 0.0017(16) -0.0016(16) -0.0068(16)
O12 0.026(2) 0.019(2) 0.014(2) 0.0009(16) 0.0054(17) 0.0013(17)
C27 0.018(3) 0.021(3) 0.013(3) 0.004(2) -0.001(2) 0.002(2)
C28 0.019(3) 0.019(3) 0.016(3) 0.005(2) -0.002(2) 0.003(2)
C29 0.021(3) 0.011(3) 0.020(3) 0.002(2) 0.001(2) -0.004(2)
C30 0.020(3) 0.025(3) 0.021(3) 0.000(2) 0.001(2) -0.014(2)
C31 0.020(3) 0.023(3) 0.020(3) -0.007(2) -0.006(2) 0.000(2)
C32 0.024(3) 0.024(3) 0.017(3) -0.005(2) -0.006(2) 0.003(2)
C33 0.027(3) 0.027(3) 0.013(3) -0.006(2) -0.006(2) 0.001(3)
C34 0.035(4) 0.029(3) 0.009(3) -0.003(2) 0.000(2) 0.006(3)
C35 0.027(3) 0.030(3) 0.015(3) 0.000(2) 0.006(2) 0.010(3)
C36 0.022(3) 0.019(3) 0.020(3) -0.001(2) -0.002(2) 0.007(2)
C37 0.030(3) 0.021(3) 0.016(3) 0.006(2) 0.002(2) 0.010(3)
C38 0.025(3) 0.026(3) 0.015(3) 0.000(2) -0.004(2) 0.014(3)
C39 0.015(3) 0.028(3) 0.020(3) 0.001(2) -0.007(2) -0.001(2)
C40 0.013(3) 0.025(3) 0.029(3) -0.003(3) -0.003(2) -0.007(2)
C41 0.020(3) 0.019(3) 0.028(3) 0.005(2) 0.006(3) -0.007(2)
C42 0.021(3) 0.015(3) 0.026(3) 0.003(2) 0.007(3) -0.002(2)
C43 0.028(3) 0.025(3) 0.011(3) 0.001(2) 0.007(2) -0.002(3)
C44 0.031(4) 0.025(3) 0.010(3) 0.006(2) 0.003(2) 0.004(3)
K3 0.0140(6) 0.0119(5) 0.0129(5) -0.0009(4) 0.0021(4) -0.0014(4)
N5 0.021(3) 0.014(2) 0.011(2) 0.0008(18) 0.0001(19) 0.0000(19)
N6 0.013(2) 0.012(2) 0.014(2) -0.0029(17) 0.0000(18) 0.0000(17)
O13 0.021(2) 0.0138(19) 0.0125(19) 0.0024(15) 0.0009(16) -0.0049(16)
O14 0.015(2) 0.0170(19) 0.0121(19) -0.0037(15) 0.0012(15) -0.0023(15)
O15 0.021(2) 0.0135(19) 0.016(2) -0.0015(15) -0.0001(16) 0.0032(16)
O16 0.022(2) 0.0116(18) 0.017(2) 0.0013(15) -0.0017(16) -0.0050(16)
O17 0.013(2) 0.022(2) 0.015(2) -0.0048(16) 0.0028(16) 0.0010(16)
O18 0.018(2) 0.018(2) 0.016(2) -0.0048(16) -0.0012(16) 0.0050(16)
C45 0.021(3) 0.015(3) 0.013(3) -0.003(2) 0.000(2) -0.003(2)
C46 0.018(3) 0.012(3) 0.022(3) 0.001(2) -0.001(2) -0.002(2)
C47 0.018(3) 0.023(3) 0.014(3) 0.005(2) 0.000(2) -0.009(2)
C48 0.013(3) 0.030(3) 0.013(3) 0.001(2) 0.003(2) -0.001(2)
C49 0.014(3) 0.017(3) 0.015(3) -0.004(2) 0.002(2) 0.002(2)
C50 0.018(3) 0.020(3) 0.010(3) -0.002(2) 0.001(2) -0.001(2)
C51 0.026(3) 0.019(3) 0.010(3) -0.001(2) 0.004(2) 0.000(2)
C52 0.021(3) 0.018(3) 0.018(3) 0.002(2) -0.002(2) 0.004(2)
C53 0.028(3) 0.014(3) 0.018(3) 0.001(2) 0.001(2) 0.007(2)
C54 0.028(3) 0.011(3) 0.019(3) 0.004(2) 0.001(2) 0.001(2)
C55 0.017(3) 0.011(3) 0.024(3) -0.003(2) -0.002(2) -0.004(2)
C56 0.018(3) 0.013(3) 0.020(3) -0.006(2) -0.001(2) 0.000(2)
C57 0.025(3) 0.017(3) 0.015(3) -0.004(2) 0.001(2) 0.002(2)
C58 0.024(3) 0.018(3) 0.014(3) -0.003(2) 0.005(2) 0.003(2)
C59 0.016(3) 0.021(3) 0.024(3) -0.006(2) 0.007(2) 0.002(2)
C60 0.018(3) 0.018(3) 0.023(3) -0.004(2) 0.002(2) 0.006(2)
C61 0.015(3) 0.016(3) 0.021(3) -0.002(2) -0.005(2) 0.003(2)
C62 0.013(3) 0.017(3) 0.020(3) -0.005(2) -0.003(2) -0.003(2)
K4 0.0119(5) 0.0126(5) 0.0117(5) 0.0001(4) 0.0008(4) -0.0001(4)
N7 0.014(2) 0.021(2) 0.013(2) 0.0009(19) -0.0010(18) -0.0030(19)
N8 0.015(2) 0.019(2) 0.013(2) -0.0001(19) 0.0004(19) -0.0020(19)
O19 0.0102(19) 0.023(2) 0.0116(19) 0.0010(16) 0.0020(15) -0.0019(15)
O20 0.018(2) 0.018(2) 0.015(2) 0.0000(16) 0.0001(16) -0.0055(16)
O21 0.024(2) 0.0124(19) 0.0136(19) 0.0003(15) -0.0008(16) -0.0043(16)
O22 0.016(2) 0.017(2) 0.016(2) -0.0010(16) -0.0006(16) 0.0054(16)
O23 0.017(2) 0.022(2) 0.020(2) -0.0020(17) 0.0003(17) 0.0064(17)
O24 0.012(2) 0.023(2) 0.020(2) -0.0030(17) 0.0057(16) -0.0034(16)
C63 0.023(3) 0.022(3) 0.014(3) 0.006(2) -0.002(2) -0.003(2)
C64 0.027(3) 0.024(3) 0.014(3) 0.001(2) 0.004(2) -0.006(3)
C65 0.011(3) 0.021(3) 0.021(3) 0.003(2) 0.006(2) 0.000(2)
C66 0.009(3) 0.014(3) 0.025(3) 0.005(2) 0.003(2) -0.001(2)
C67 0.018(3) 0.022(3) 0.016(3) -0.003(2) -0.003(2) -0.007(2)
C68 0.020(3) 0.027(3) 0.018(3) 0.003(2) -0.004(2) -0.005(2)
C69 0.024(3) 0.023(3) 0.011(3) -0.003(2) 0.001(2) -0.006(2)
C70 0.027(3) 0.022(3) 0.017(3) -0.003(2) 0.003(2) -0.009(3)
C71 0.027(3) 0.012(3) 0.018(3) -0.001(2) 0.007(2) 0.001(2)
C72 0.020(3) 0.015(3) 0.019(3) -0.001(2) 0.003(2) 0.005(2)
C73 0.017(3) 0.023(3) 0.020(3) 0.008(2) -0.003(2) 0.003(2)
C74 0.025(3) 0.024(3) 0.013(3) 0.002(2) -0.001(2) -0.002(3)
C75 0.011(3) 0.040(4) 0.020(3) -0.002(3) -0.003(2) 0.002(3)
C76 0.018(3) 0.033(4) 0.029(4) 0.004(3) -0.005(3) 0.009(3)
C77 0.014(3) 0.023(3) 0.039(4) -0.009(3) 0.001(3) 0.007(2)
C78 0.017(3) 0.021(3) 0.031(4) -0.012(3) 0.010(3) -0.003(2)
C79 0.022(3) 0.032(3) 0.017(3) -0.004(3) 0.010(2) -0.001(3)
C80 0.028(3) 0.026(3) 0.010(3) -0.006(2) 0.004(2) -0.002(3)

loop_
_atom_type_symbol
_atom_type_description
_atom_type_scat_dispersion_real
_atom_type_scat_dispersion_imag
_atom_type_scat_source
C C 0.0033 0.0016 'International Tables Vol C Tables 4.2.6.8 and 6.1.1.4'
H H 0.0000 0.0000 'International Tables Vol C Tables 4.2.6.8 and 6.1.1.4'
N N 0.0061 0.0033 'International Tables Vol C Tables 4.2.6.8 and 6.1.1.4'
O O 0.0106 0.0060 'International Tables Vol C Tables 4.2.6.8 and 6.1.1.4'
K K 0.2009 0.2494 'International Tables Vol C Tables 4.2.6.8 and 6.1.1.4'
Ge Ge 0.1547 1.8001 'International Tables Vol C Tables 4.2.6.8 and 6.1.1.4'
Sn Sn -0.6537 1.4246 'International Tables Vol C Tables 4.2.6.8 and 6.1.1.4'

loop_
_geom_angle_atom_site_label_1
_geom_angle_atom_site_label_2
_geom_angle_atom_site_label_3
_geom_angle
_geom_angle_site_symmetry_1
_geom_angle_site_symmetry_3
_geom_angle_publ_flag
C1 Ge1 Sn8 113.6(2) . . ?
C1 Ge1 Sn7 128.43(18) . . ?
Sn8 Ge1 Sn7 104.70(3) . . ?
C1 Ge1 Sn2 106.05(18) . . ?
Sn8 Ge1 Sn2 66.11(2) . . ?
Sn7 Ge1 Sn2 120.70(3) . . ?
C1 Ge1 Sn3 115.8(2) . . ?
Sn8 Ge1 Sn3 120.39(3) . . ?
Sn7 Ge1 Sn3 66.728(19) . . ?
Sn2 Ge1 Sn3 70.00(2) . . ?
C2 C1 Ge1 120.5(5) . . ?
C3 Ge4 Sn8 121.4(2) . . ?
C3 Ge4 Sn7 124.5(2) . . ?
Sn8 Ge4 Sn7 103.77(3) . . ?
C3 Ge4 Sn5 107.2(2) . . ?
Sn8 Ge4 Sn5 65.19(2) . . ?
Sn7 Ge4 Sn5 120.97(3) . . ?
C3 Ge4 Sn6 110.29(19) . . ?
Sn8 Ge4 Sn6 119.21(3) . . ?
Sn7 Ge4 Sn6 66.110(19) . . ?
Sn5 Ge4 Sn6 71.00(2) . . ?
C4 C3 Ge4 125.6(6) . . ?
Ge1 Sn2 Sn9 104.20(2) . . ?
Ge1 Sn2 Sn8 55.20(2) . . ?
Sn9 Sn2 Sn8 111.57(2) . . ?
Ge1 Sn2 Sn5 93.07(2) . . ?
Sn9 Sn2 Sn5 58.079(18) . . ?
Sn8 Sn2 Sn5 59.364(18) . . ?
Ge1 Sn2 Sn3 55.981(17) . . ?
Sn9 Sn2 Sn3 57.016(17) . . ?
Sn8 Sn2 Sn3 101.023(19) . . ?
Sn5 Sn2 Sn3 91.545(17) . . ?
Ge1 Sn3 Sn9 100.93(2) . . ?
Ge1 Sn3 Sn6 92.011(19) . . ?
Sn9 Sn3 Sn6 57.595(16) . . ?
Ge1 Sn3 Sn7 55.498(17) . . ?
Sn9 Sn3 Sn7 110.656(19) . . ?
Sn6 Sn3 Sn7 59.582(14) . . ?
Ge1 Sn3 Sn2 54.023(17) . . ?
Sn9 Sn3 Sn2 55.155(16) . . ?
Sn6 Sn3 Sn2 89.667(16) . . ?
Sn7 Sn3 Sn2 99.562(17) . . ?
Ge4 Sn5 Sn9 102.94(2) . . ?
Ge4 Sn5 Sn8 55.754(19) . . ?
Sn9 Sn5 Sn8 111.18(2) . . ?
Ge4 Sn5 Sn2 92.52(2) . . ?
Sn9 Sn5 Sn2 57.802(18) . . ?
Sn8 Sn5 Sn2 59.211(17) . . ?
Ge4 Sn5 Sn6 55.048(17) . . ?
Sn9 Sn5 Sn6 55.558(16) . . ?
Sn8 Sn5 Sn6 99.826(19) . . ?
Sn2 Sn5 Sn6 89.163(17) . . ?
Ge4 Sn6 Sn9 101.32(2) . . ?
Ge4 Sn6 Sn7 55.588(17) . . ?
Sn9 Sn6 Sn7 112.135(19) . . ?
Ge4 Sn6 Sn3 92.682(19) . . ?
Sn9 Sn6 Sn3 58.475(16) . . ?
Sn7 Sn6 Sn3 60.383(14) . . ?
Ge4 Sn6 Sn5 53.955(17) . . ?
Sn9 Sn6 Sn5 54.797(16) . . ?
Sn7 Sn6 Sn5 99.572(16) . . ?
Sn3 Sn6 Sn5 89.624(16) . . ?
Ge4 Sn7 Ge1 73.48(2) . . ?
Ge4 Sn7 Sn6 58.302(18) . . ?
Ge1 Sn7 Sn6 93.760(19) . . ?
Ge4 Sn7 Sn3 94.17(2) . . ?
Ge1 Sn7 Sn3 57.774(17) . . ?
Sn6 Sn7 Sn3 60.035(14) . . ?
Ge1 Sn8 Ge4 75.96(2) . . ?
Ge1 Sn8 Sn2 58.68(2) . . ?
Ge4 Sn8 Sn2 96.09(2) . . ?
Ge1 Sn8 Sn5 96.72(2) . . ?
Ge4 Sn8 Sn5 59.05(2) . . ?
Sn2 Sn8 Sn5 61.426(18) . . ?
Sn2 Sn9 Sn5 64.119(19) . . ?
Sn2 Sn9 Sn6 101.23(2) . . ?
Sn5 Sn9 Sn6 69.645(18) . . ?
Sn2 Sn9 Sn3 67.828(18) . . ?
Sn5 Sn9 Sn3 101.75(2) . . ?
Sn6 Sn9 Sn3 63.931(17) . . ?
C5 Ge10 Sn17 117.3(2) . . ?
C5 Ge10 Sn16 126.9(2) . . ?
Sn17 Ge10 Sn16 105.29(2) . . ?
C5 Ge10 Sn11 106.7(2) . . ?
Sn17 Ge10 Sn11 65.785(19) . . ?
Sn16 Ge10 Sn11 119.31(2) . . ?
C5 Ge10 Sn12 112.7(2) . . ?
Sn17 Ge10 Sn12 119.89(2) . . ?
Sn16 Ge10 Sn12 65.172(19) . . ?
Sn11 Ge10 Sn12 69.747(19) . . ?
C6 C5 Ge10 124.4(6) . . ?
C7 Ge13 Sn17 120.93(19) . . ?
C7 Ge13 Sn16 125.75(18) . . ?
Sn17 Ge13 Sn16 105.01(2) . . ?
C7 Ge13 Sn14 105.39(18) . . ?
Sn17 Ge13 Sn14 65.696(19) . . ?
Sn16 Ge13 Sn14 119.57(2) . . ?
C7 Ge13 Sn15 107.7(2) . . ?
Sn17 Ge13 Sn15 120.06(3) . . ?
Sn16 Ge13 Sn15 66.177(19) . . ?
Sn14 Ge13 Sn15 69.549(19) . . ?
C8 C7 Ge13 123.4(5) . . ?
Ge10 Sn11 Sn18 104.99(2) . . ?
Ge10 Sn11 Sn17 55.628(17) . . ?
Sn18 Sn11 Sn17 113.22(2) . . ?
Ge10 Sn11 Sn14 93.075(19) . . ?
Sn18 Sn11 Sn14 58.759(16) . . ?
Sn17 Sn11 Sn14 59.813(15) . . ?
Ge10 Sn11 Sn12 55.914(17) . . ?
Sn18 Sn11 Sn12 56.928(15) . . ?
Sn17 Sn11 Sn12 101.256(17) . . ?
Sn14 Sn11 Sn12 90.693(16) . . ?
Ge10 Sn12 Sn18 103.13(2) . . ?
Ge10 Sn12 Sn16 56.072(17) . . ?
Sn18 Sn12 Sn16 112.438(18) . . ?
Ge10 Sn12 Sn15 91.762(18) . . ?
Sn18 Sn12 Sn15 57.993(15) . . ?
Sn16 Sn12 Sn15 59.604(14) . . ?
Ge10 Sn12 Sn11 54.339(16) . . ?
Sn18 Sn12 Sn11 56.351(15) . . ?
Sn16 Sn12 Sn11 100.209(16) . . ?
Sn15 Sn12 Sn11 88.849(16) . . ?
Ge13 Sn14 Sn18 104.52(2) . . ?
Ge13 Sn14 Sn17 55.687(17) . . ?
Sn18 Sn14 Sn17 113.30(2) . . ?
Ge13 Sn14 Sn11 92.635(19) . . ?
Sn18 Sn14 Sn11 59.053(16) . . ?
Sn17 Sn14 Sn11 59.606(15) . . ?
Ge13 Sn14 Sn15 55.339(17) . . ?
Sn18 Sn14 Sn15 57.071(16) . . ?
Sn17 Sn14 Sn15 101.092(17) . . ?
Sn11 Sn14 Sn15 90.815(17) . . ?
Ge13 Sn15 Sn18 103.85(2) . . ?
Ge13 Sn15 Sn16 56.188(17) . . ?
Sn18 Sn15 Sn16 112.14(2) . . ?
Ge13 Sn15 Sn12 92.165(19) . . ?
Sn18 Sn15 Sn12 58.324(16) . . ?
Sn16 Sn15 Sn12 58.948(14) . . ?
Ge13 Sn15 Sn14 55.112(17) . . ?
Sn18 Sn15 Sn14 56.534(15) . . ?
Sn16 Sn15 Sn14 100.740(17) . . ?
Sn12 Sn15 Sn14 89.642(16) . . ?
Ge10 Sn16 Ge13 73.14(2) . . ?
Ge10 Sn16 Sn12 58.755(17) . . ?
Ge13 Sn16 Sn12 94.744(19) . . ?
Ge10 Sn16 Sn15 94.629(19) . . ?
Ge13 Sn16 Sn15 57.634(17) . . ?
Sn12 Sn16 Sn15 61.449(14) . . ?
Ge10 Sn17 Ge13 74.95(2) . . ?
Ge10 Sn17 Sn11 58.587(18) . . ?
Ge13 Sn17 Sn11 95.16(2) . . ?
Ge10 Sn17 Sn14 95.49(2) . . ?
Ge13 Sn17 Sn14 58.618(18) . . ?
Sn11 Sn17 Sn14 60.581(15) . . ?
Sn14 Sn18 Sn11 62.188(16) . . ?
Sn14 Sn18 Sn15 66.395(16) . . ?
Sn11 Sn18 Sn15 98.275(19) . . ?
Sn14 Sn18 Sn12 98.642(19) . . ?
Sn11 Sn18 Sn12 66.721(17) . . ?
Sn15 Sn18 Sn12 63.683(16) . . ?
O4 K1 O2 95.43(14) . . ?
O4 K1 O5 125.24(14) . . ?
O2 K1 O5 134.41(14) . . ?
O4 K1 O3 60.83(13) . . ?
O2 K1 O3 120.56(14) . . ?
O5 K1 O3 98.88(13) . . ?
O4 K1 O6 98.60(14) . . ?
O2 K1 O6 97.19(14) . . ?
O5 K1 O6 60.64(13) . . ?
O3 K1 O6 137.02(13) . . ?
O4 K1 O1 134.35(14) . . ?
O2 K1 O1 60.02(12) . . ?
O5 K1 O1 95.70(13) . . ?
O3 K1 O1 97.10(13) . . ?
O6 K1 O1 120.78(13) . . ?
O4 K1 N2 59.25(15) . . ?
O2 K1 N2 61.06(14) . . ?
O5 K1 N2 119.70(14) . . ?
O3 K1 N2 119.77(15) . . ?
O6 K1 N2 59.51(14) . . ?
O1 K1 N2 120.41(14) . . ?
O4 K1 N1 121.33(14) . . ?
O2 K1 N1 117.82(14) . . ?
O5 K1 N1 60.91(13) . . ?
O3 K1 N1 60.71(13) . . ?
O6 K1 N1 120.96(14) . . ?
O1 K1 N1 58.47(13) . . ?
N2 K1 N1 178.88(16) . . ?
C15 N1 C21 111.5(5) . . ?
C15 N1 C9 110.2(5) . . ?
C21 N1 C9 108.8(5) . . ?
C15 N1 K1 107.4(4) . . ?
C21 N1 K1 107.2(3) . . ?
C9 N1 K1 111.7(4) . . ?
C20 N2 C26 110.5(6) . . ?
C20 N2 C14 109.3(6) . . ?
C26 N2 C14 111.3(6) . . ?
C20 N2 K1 109.6(4) . . ?
C26 N2 K1 109.0(4) . . ?
C14 N2 K1 107.2(4) . . ?
C10 O1 C11 109.8(5) . . ?
C10 O1 K1 115.5(3) . . ?
C11 O1 K1 112.7(3) . . ?
C13 O2 C12 110.7(5) . . ?
C13 O2 K1 117.9(4) . . ?
C12 O2 K1 116.9(3) . . ?
C17 O3 C16 110.2(5) . . ?
C17 O3 K1 111.6(4) . . ?
C16 O3 K1 112.9(3) . . ?
C18 O4 C19 112.4(5) . . ?
C18 O4 K1 117.5(4) . . ?
C19 O4 K1 123.7(4) . . ?
C23 O5 C22 111.3(5) . . ?
C23 O5 K1 114.5(3) . . ?
C22 O5 K1 112.9(3) . . ?
C25 O6 C24 111.9(5) . . ?
C25 O6 K1 118.0(4) . . ?
C24 O6 K1 112.1(3) . . ?
N1 C9 C10 113.1(5) . . ?
O1 C10 C9 108.7(5) . . ?
O1 C11 C12 110.1(5) . . ?
O2 C12 C11 110.3(5) . . ?
O2 C13 C14 109.8(5) . . ?
N2 C14 C13 113.8(6) . . ?
N1 C15 C16 113.7(5) . . ?
O3 C16 C15 109.6(5) . . ?
O3 C17 C18 109.8(5) . . ?
O4 C18 C17 109.4(5) . . ?
O4 C19 C20 109.0(5) . . ?
N2 C20 C19 114.7(6) . . ?
N1 C21 C22 112.4(5) . . ?
O5 C22 C21 108.4(5) . . ?
O5 C23 C24 109.6(5) . . ?
O6 C24 C23 108.5(5) . . ?
O6 C25 C26 108.5(6) . . ?
N2 C26 C25 114.1(6) . . ?
O8 K2 O9 136.25(13) . . ?
O8 K2 O7 60.57(12) . . ?
O9 K2 O7 97.06(12) . . ?
O8 K2 O10 97.13(12) . . ?
O9 K2 O10 60.37(12) . . ?
O7 K2 O10 120.57(13) . . ?
O8 K2 O11 114.55(12) . . ?
O9 K2 O11 102.44(13) . . ?
O7 K2 O11 92.03(12) . . ?
O10 K2 O11 143.35(13) . . ?
O8 K2 O12 93.90(12) . . ?
O9 K2 O12 125.67(13) . . ?
O7 K2 O12 131.39(13) . . ?
O10 K2 O12 101.93(12) . . ?
O11 K2 O12 59.88(12) . . ?
O8 K2 N4 60.78(13) . . ?
O9 K2 N4 119.70(13) . . ?
O7 K2 N4 120.73(13) . . ?
O10 K2 N4 60.13(12) . . ?
O11 K2 N4 119.39(13) . . ?
O12 K2 N4 60.38(13) . . ?
O8 K2 N3 119.53(13) . . ?
O9 K2 N3 60.51(13) . . ?
O7 K2 N3 59.66(12) . . ?
O10 K2 N3 120.18(13) . . ?
O11 K2 N3 60.02(13) . . ?
O12 K2 N3 119.01(14) . . ?
N4 K2 N3 179.39(15) . . ?
C39 N3 C33 109.7(5) . . ?
C39 N3 C27 109.9(5) . . ?
C33 N3 C27 110.3(5) . . ?
C39 N3 K2 110.0(3) . . ?
C33 N3 K2 107.8(3) . . ?
C27 N3 K2 109.1(3) . . ?
C32 N4 C38 109.5(5) . . ?
C32 N4 C44 110.5(5) . . ?
C38 N4 C44 109.9(5) . . ?
C32 N4 K2 108.6(3) . . ?
C38 N4 K2 110.1(3) . . ?
C44 N4 K2 108.2(4) . . ?
C29 O7 C28 110.5(4) . . ?
C29 O7 K2 114.1(3) . . ?
C28 O7 K2 120.6(3) . . ?
C30 O8 C31 110.9(4) . . ?
C30 O8 K2 115.6(3) . . ?
C31 O8 K2 116.3(3) . . ?
C34 O9 C35 110.6(5) . . ?
C34 O9 K2 119.8(3) . . ?
C35 O9 K2 114.3(3) . . ?
C36 O10 C37 110.8(4) . . ?
C36 O10 K2 114.0(3) . . ?
C37 O10 K2 116.0(3) . . ?
C41 O11 C40 110.5(5) . . ?
C41 O11 K2 115.8(4) . . ?
C40 O11 K2 115.1(3) . . ?
C43 O12 C42 111.5(5) . . ?
C43 O12 K2 117.6(3) . . ?
C42 O12 K2 112.9(3) . . ?
N3 C27 C28 113.4(5) . . ?
O7 C28 C27 109.2(5) . . ?
O7 C29 C30 108.2(5) . . ?
O8 C30 C29 110.0(5) . . ?
O8 C31 C32 109.7(5) . . ?
N4 C32 C31 112.8(5) . . ?
N3 C33 C34 114.0(5) . . ?
O9 C34 C33 109.2(5) . . ?
O9 C35 C36 108.9(5) . . ?
O10 C36 C35 109.1(5) . . ?
O10 C37 C38 109.1(5) . . ?
N4 C38 C37 113.3(5) . . ?
N3 C39 C40 113.9(5) . . ?
O11 C40 C39 109.1(5) . . ?
O11 C41 C42 109.7(5) . . ?
O12 C42 C41 109.1(5) . . ?
O12 C43 C44 110.6(5) . . ?
N4 C44 C43 113.6(5) . . ?
O16 K3 O14 94.29(12) . . ?
O16 K3 O13 119.84(13) . . ?
O14 K3 O13 62.13(11) . . ?
O16 K3 O17 131.07(13) . . ?
O14 K3 O17 128.97(13) . . ?
O13 K3 O17 102.21(12) . . ?
O16 K3 O18 95.22(13) . . ?
O14 K3 O18 100.25(12) . . ?
O13 K3 O18 140.44(13) . . ?
O17 K3 O18 59.71(12) . . ?
O16 K3 O15 59.82(12) . . ?
O14 K3 O15 128.54(12) . . ?
O13 K3 O15 91.50(12) . . ?
O17 K3 O15 97.92(12) . . ?
O18 K3 O15 123.90(13) . . ?
O16 K3 N6 59.57(12) . . ?
O14 K3 N6 59.82(12) . . ?
O13 K3 N6 121.50(13) . . ?
O17 K3 N6 118.89(13) . . ?
O18 K3 N6 59.37(12) . . ?
O15 K3 N6 119.28(12) . . ?
O16 K3 N5 119.28(13) . . ?
O14 K3 N5 121.53(13) . . ?
O13 K3 N5 59.75(12) . . ?
O17 K3 N5 60.97(13) . . ?
O18 K3 N5 120.33(13) . . ?
O15 K3 N5 59.52(12) . . ?
N6 K3 N5 178.52(14) . . ?
C51 N5 C57 110.9(5) . . ?
C51 N5 C45 109.3(5) . . ?
C57 N5 C45 110.1(5) . . ?
C51 N5 K3 109.8(3) . . ?
C57 N5 K3 107.1(3) . . ?
C45 N5 K3 109.6(3) . . ?
C56 N6 C62 110.2(4) . . ?
C56 N6 C50 109.9(4) . . ?
C62 N6 C50 110.4(4) . . ?
C56 N6 K3 108.8(3) . . ?
C62 N6 K3 110.1(3) . . ?
C50 N6 K3 107.4(3) . . ?
C47 O13 C46 110.1(4) . . ?
C47 O13 K3 111.3(3) . . ?
C46 O13 K3 111.4(3) . . ?
C49 O14 C48 111.3(4) . . ?
C49 O14 K3 120.7(3) . . ?
C48 O14 K3 113.0(3) . . ?
C52 O15 C53 111.2(4) . . ?
C52 O15 K3 113.1(3) . . ?
C53 O15 K3 106.9(3) . . ?
C54 O16 C55 112.2(4) . . ?
C54 O16 K3 120.8(3) . . ?
C55 O16 K3 121.4(3) . . ?
C59 O17 C58 111.2(4) . . ?
C59 O17 K3 114.9(3) . . ?
C58 O17 K3 113.1(3) . . ?
C60 O18 C61 110.9(4) . . ?
C60 O18 K3 114.8(3) . . ?
C61 O18 K3 117.2(3) . . ?
N5 C45 C46 112.2(5) . . ?
O13 C46 C45 108.2(4) . . ?
O13 C47 C48 110.0(5) . . ?
O14 C48 C47 108.8(5) . . ?
O14 C49 C50 108.2(4) . . ?
N6 C50 C49 114.1(5) . . ?
N5 C51 C52 113.0(5) . . ?
O15 C52 C51 108.7(5) . . ?
O15 C53 C54 110.0(5) . . ?
O16 C54 C53 109.3(5) . . ?
O16 C55 C56 108.8(5) . . ?
N6 C56 C55 113.6(5) . . ?
N5 C57 C58 113.4(5) . . ?
O17 C58 C57 109.1(5) . . ?
O17 C59 C60 108.9(5) . . ?
O18 C60 C59 108.5(5) . . ?
O18 C61 C62 108.0(5) . . ?
N6 C62 C61 113.6(5) . . ?
O21 K4 O20 122.39(13) . . ?
O21 K4 O23 95.60(13) . . ?
O20 K4 O23 137.41(13) . . ?
O21 K4 O19 98.90(12) . . ?
O20 K4 O19 59.49(12) . . ?
O23 K4 O19 99.32(12) . . ?
O21 K4 O22 59.72(12) . . ?
O20 K4 O22 97.18(12) . . ?
O23 K4 O22 120.06(13) . . ?
O19 K4 O22 135.34(12) . . ?
O21 K4 O24 133.76(13) . . ?
O20 K4 O24 98.81(12) . . ?
O23 K4 O24 58.74(12) . . ?
O19 K4 O24 121.33(12) . . ?
O22 K4 O24 98.13(12) . . ?
O21 K4 N7 60.25(13) . . ?
O20 K4 N7 119.79(13) . . ?
O23 K4 N7 60.61(13) . . ?
O19 K4 N7 60.91(12) . . ?
O22 K4 N7 119.62(13) . . ?
O24 K4 N7 118.61(13) . . ?
O21 K4 N8 120.27(13) . . ?
O20 K4 N8 61.03(12) . . ?
O23 K4 N8 118.16(13) . . ?
O19 K4 N8 119.75(13) . . ?
O22 K4 N8 60.78(13) . . ?
O24 K4 N8 60.18(13) . . ?
N7 K4 N8 178.77(14) . . ?
C75 N7 C63 109.9(5) . . ?
C75 N7 C69 109.7(5) . . ?
C63 N7 C69 109.4(5) . . ?
C75 N7 K4 109.6(3) . . ?
C63 N7 K4 108.9(3) . . ?
C69 N7 K4 109.2(3) . . ?
C80 N8 C74 109.9(5) . . ?
C80 N8 C68 108.9(5) . . ?
C74 N8 C68 109.5(5) . . ?
C80 N8 K4 110.4(3) . . ?
C74 N8 K4 109.4(3) . . ?
C68 N8 K4 108.7(3) . . ?
C64 O19 C65 110.6(4) . . ?
C64 O19 K4 117.3(3) . . ?
C65 O19 K4 114.2(3) . . ?
C66 O20 C67 111.4(4) . . ?
C66 O20 K4 116.9(3) . . ?
C67 O20 K4 113.5(3) . . ?
C71 O21 C70 111.5(4) . . ?
C71 O21 K4 119.6(3) . . ?
C70 O21 K4 122.6(3) . . ?
C72 O22 C73 111.5(4) . . ?
C72 O22 K4 110.5(3) . . ?
C73 O22 K4 113.9(3) . . ?
C77 O23 C76 111.2(5) . . ?
C77 O23 K4 117.4(3) . . ?
C76 O23 K4 115.8(3) . . ?
C79 O24 C78 110.3(5) . . ?
C79 O24 K4 114.6(3) . . ?
C78 O24 K4 115.0(3) . . ?
N7 C63 C64 114.3(5) . . ?
O19 C64 C63 108.9(5) . . ?
O19 C65 C66 108.5(5) . . ?
O20 C66 C65 109.6(5) . . ?
O20 C67 C68 108.6(5) . . ?
N8 C68 C67 113.0(5) . . ?
N7 C69 C70 114.1(5) . . ?
O21 C70 C69 108.3(5) . . ?
O21 C71 C72 108.4(5) . . ?
O22 C72 C71 109.0(5) . . ?
O22 C73 C74 109.3(5) . . ?
N8 C74 C73 113.7(5) . . ?
N7 C75 C76 113.4(5) . . ?
O23 C76 C75 109.3(5) . . ?
O23 C77 C78 110.1(5) . . ?
O24 C78 C77 109.5(5) . . ?
O24 C79 C80 109.2(5) . . ?
N8 C80 C79 113.7(5) . . ?
N1S C1S C2S 120.3(12) . . ?
N2S C2S C1S 104.7(13) . . ?

loop_
_geom_bond_atom_site_label_1
_geom_bond_atom_site_label_2
_geom_bond_distance
_geom_bond_site_symmetry_2
_geom_bond_publ_flag
Ge1 C1 1.965(6) . ?
Ge1 Sn8 2.6217(8) . ?
Ge1 Sn7 2.7215(7) . ?
Ge1 Sn2 2.7275(8) . ?
Ge1 Sn3 2.7936(7) . ?
C1 C2 1.330(10) . ?
Ge4 C3 1.976(6) . ?
Ge4 Sn8 2.6625(8) . ?
Ge4 Sn7 2.7152(8) . ?
Ge4 Sn5 2.7624(8) . ?
Ge4 Sn6 2.8003(8) . ?
C3 C4 1.298(10) . ?
Sn2 Sn9 2.8068(8) . ?
Sn2 Sn8 2.9191(8) . ?
Sn2 Sn5 2.9842(7) . ?
Sn2 Sn3 3.1671(7) . ?
Sn3 Sn9 2.8688(7) . ?
Sn3 Sn6 3.0231(6) . ?
Sn3 Sn7 3.0336(6) . ?
Sn5 Sn9 2.8153(8) . ?
Sn5 Sn8 2.9238(8) . ?
Sn5 Sn6 3.2303(6) . ?
Sn6 Sn9 2.8414(7) . ?
Sn6 Sn7 3.0092(6) . ?
Ge10 C5 1.976(6) . ?
Ge10 Sn17 2.6663(8) . ?
Ge10 Sn16 2.7273(7) . ?
Ge10 Sn11 2.7569(7) . ?
Ge10 Sn12 2.8102(7) . ?
C5 C6 1.318(11) . ?
Ge13 C7 1.974(6) . ?
Ge13 Sn17 2.6757(7) . ?
Ge13 Sn16 2.7279(7) . ?
Ge13 Sn14 2.7656(7) . ?
Ge13 Sn15 2.7732(7) . ?
C7 C8 1.327(9) . ?
Sn11 Sn18 2.8848(7) . ?
Sn11 Sn17 2.9461(7) . ?
Sn11 Sn14 2.9751(6) . ?
Sn11 Sn12 3.1834(6) . ?
Sn12 Sn18 2.9040(6) . ?
Sn12 Sn16 2.9831(6) . ?
Sn12 Sn15 3.0587(6) . ?
Sn14 Sn18 2.8759(7) . ?
Sn14 Sn17 2.9523(6) . ?
Sn14 Sn15 3.1590(6) . ?
Sn15 Sn18 2.8936(7) . ?
Sn15 Sn16 3.0035(6) . ?
K1 O4 2.761(4) . ?
K1 O2 2.790(4) . ?
K1 O5 2.807(4) . ?
K1 O3 2.819(4) . ?
K1 O6 2.851(4) . ?
K1 O1 2.919(4) . ?
K1 N2 3.035(5) . ?
K1 N1 3.069(5) . ?
N1 C15 1.463(8) . ?
N1 C21 1.469(8) . ?
N1 C9 1.477(8) . ?
N2 C20 1.465(9) . ?
N2 C26 1.466(9) . ?
N2 C14 1.473(9) . ?
O1 C10 1.419(8) . ?
O1 C11 1.431(7) . ?
O2 C13 1.427(8) . ?
O2 C12 1.434(8) . ?
O3 C17 1.425(8) . ?
O3 C16 1.427(8) . ?
O4 C18 1.427(8) . ?
O4 C19 1.437(8) . ?
O5 C23 1.424(7) . ?
O5 C22 1.435(7) . ?
O6 C25 1.423(8) . ?
O6 C24 1.424(8) . ?
C9 C10 1.508(9) . ?
C11 C12 1.494(10) . ?
C13 C14 1.508(10) . ?
C15 C16 1.494(10) . ?
C17 C18 1.495(10) . ?
C19 C20 1.495(10) . ?
C21 C22 1.519(9) . ?
C23 C24 1.500(9) . ?
C25 C26 1.490(11) . ?
K2 O8 2.772(4) . ?
K2 O9 2.799(4) . ?
K2 O7 2.816(4) . ?
K2 O10 2.844(4) . ?
K2 O11 2.852(4) . ?
K2 O12 2.854(4) . ?
K2 N4 3.024(5) . ?
K2 N3 3.036(5) . ?
N3 C39 1.465(8) . ?
N3 C33 1.470(8) . ?
N3 C27 1.479(7) . ?
N4 C32 1.469(8) . ?
N4 C38 1.477(8) . ?
N4 C44 1.483(8) . ?
O7 C29 1.424(7) . ?
O7 C28 1.425(7) . ?
O8 C30 1.423(7) . ?
O8 C31 1.432(7) . ?
O9 C34 1.426(7) . ?
O9 C35 1.430(7) . ?
O10 C36 1.425(7) . ?
O10 C37 1.426(7) . ?
O11 C41 1.413(7) . ?
O11 C40 1.432(7) . ?
O12 C43 1.419(7) . ?
O12 C42 1.431(8) . ?
C27 C28 1.507(8) . ?
C29 C30 1.497(9) . ?
C31 C32 1.497(9) . ?
C33 C34 1.520(9) . ?
C35 C36 1.496(8) . ?
C37 C38 1.511(9) . ?
C39 C40 1.505(9) . ?
C41 C42 1.505(9) . ?
C43 C44 1.492(9) . ?
K3 O16 2.745(4) . ?
K3 O14 2.774(4) . ?
K3 O13 2.826(4) . ?
K3 O17 2.828(4) . ?
K3 O18 2.842(4) . ?
K3 O15 2.916(4) . ?
K3 N6 3.060(5) . ?
K3 N5 3.067(5) . ?
N5 C51 1.467(7) . ?
N5 C57 1.472(7) . ?
N5 C45 1.482(8) . ?
N6 C56 1.471(7) . ?
N6 C62 1.471(7) . ?
N6 C50 1.471(7) . ?
O13 C47 1.430(7) . ?
O13 C46 1.434(7) . ?
O14 C49 1.424(7) . ?
O14 C48 1.437(7) . ?
O15 C52 1.427(7) . ?
O15 C53 1.431(7) . ?
O16 C54 1.410(7) . ?
O16 C55 1.417(7) . ?
O17 C59 1.419(7) . ?
O17 C58 1.431(7) . ?
O18 C60 1.424(7) . ?
O18 C61 1.438(7) . ?
C45 C46 1.508(8) . ?
C47 C48 1.504(8) . ?
C49 C50 1.500(8) . ?
C51 C52 1.510(8) . ?
C53 C54 1.492(9) . ?
C55 C56 1.509(8) . ?
C57 C58 1.507(9) . ?
C59 C60 1.500(9) . ?
C61 C62 1.511(8) . ?
K4 O21 2.759(4) . ?
K4 O20 2.832(4) . ?
K4 O23 2.842(4) . ?
K4 O19 2.846(4) . ?
K4 O22 2.876(4) . ?
K4 O24 2.903(4) . ?
K4 N7 2.987(5) . ?
K4 N8 3.006(5) . ?
N7 C75 1.461(8) . ?
N7 C63 1.477(7) . ?
N7 C69 1.480(8) . ?
N8 C80 1.475(8) . ?
N8 C74 1.476(8) . ?
N8 C68 1.482(8) . ?
O19 C64 1.430(7) . ?
O19 C65 1.435(7) . ?
O20 C66 1.421(7) . ?
O20 C67 1.434(7) . ?
O21 C71 1.425(7) . ?
O21 C70 1.430(7) . ?
O22 C72 1.427(7) . ?
O22 C73 1.430(7) . ?
O23 C77 1.424(7) . ?
O23 C76 1.434(8) . ?
O24 C79 1.421(8) . ?
O24 C78 1.428(7) . ?
C63 C64 1.514(9) . ?
C65 C66 1.501(8) . ?
C67 C68 1.501(8) . ?
C69 C70 1.515(8) . ?
C71 C72 1.497(9) . ?
C73 C74 1.507(9) . ?
C75 C76 1.498(9) . ?
C77 C78 1.490(10) . ?
C79 C80 1.512(9) . ?
N1S C1S 1.41(2) . ?
N2S C2S 1.51(2) . ?
C1S C2S 1.56(2) . ?
N2S' C2S' 1.23(3) . ?

loop_
_geom_torsion_atom_site_label_1
_geom_torsion_atom_site_label_2
_geom_torsion_atom_site_label_3
_geom_torsion_atom_site_label_4
_geom_torsion
_geom_torsion_site_symmetry_1
_geom_torsion_site_symmetry_2
_geom_torsion_site_symmetry_3
_geom_torsion_site_symmetry_4
_geom_torsion_publ_flag
Sn8 Ge1 C1 C2 -24.7(6) . . . . ?
Sn7 Ge1 C1 C2 109.8(5) . . . . ?
Sn2 Ge1 C1 C2 -95.2(5) . . . . ?
Sn3 Ge1 C1 C2 -170.4(5) . . . . ?
Sn8 Ge4 C3 C4 122.9(6) . . . . ?
Sn7 Ge4 C3 C4 -16.3(7) . . . . ?
Sn5 Ge4 C3 C4 -166.2(6) . . . . ?
Sn6 Ge4 C3 C4 -90.6(6) . . . . ?
C1 Ge1 Sn2 Sn9 -144.2(2) . . . . ?
Sn8 Ge1 Sn2 Sn9 106.61(3) . . . . ?
Sn7 Ge1 Sn2 Sn9 13.18(4) . . . . ?
Sn3 Ge1 Sn2 Sn9 -31.98(2) . . . . ?
C1 Ge1 Sn2 Sn8 109.2(2) . . . . ?
Sn7 Ge1 Sn2 Sn8 -93.43(3) . . . . ?
Sn3 Ge1 Sn2 Sn8 -138.59(2) . . . . ?
C1 Ge1 Sn2 Sn5 158.0(2) . . . . ?
Sn8 Ge1 Sn2 Sn5 48.80(2) . . . . ?
Sn7 Ge1 Sn2 Sn5 -44.64(3) . . . . ?
Sn3 Ge1 Sn2 Sn5 -89.792(19) . . . . ?
C1 Ge1 Sn2 Sn3 -112.2(2) . . . . ?
Sn8 Ge1 Sn2 Sn3 138.59(2) . . . . ?
Sn7 Ge1 Sn2 Sn3 45.16(2) . . . . ?
C1 Ge1 Sn3 Sn9 129.4(2) . . . . ?
Sn8 Ge1 Sn3 Sn9 -13.75(3) . . . . ?
Sn7 Ge1 Sn3 Sn9 -107.65(2) . . . . ?
Sn2 Ge1 Sn3 Sn9 30.77(2) . . . . ?
C1 Ge1 Sn3 Sn6 -173.2(2) . . . . ?
Sn8 Ge1 Sn3 Sn6 43.61(3) . . . . ?
Sn7 Ge1 Sn3 Sn6 -50.292(17) . . . . ?
Sn2 Ge1 Sn3 Sn6 88.128(19) . . . . ?
C1 Ge1 Sn3 Sn7 -122.9(2) . . . . ?
Sn8 Ge1 Sn3 Sn7 93.91(3) . . . . ?
Sn2 Ge1 Sn3 Sn7 138.42(2) . . . . ?
C1 Ge1 Sn3 Sn2 98.7(2) . . . . ?
Sn8 Ge1 Sn3 Sn2 -44.51(3) . . . . ?
Sn7 Ge1 Sn3 Sn2 -138.42(2) . . . . ?
Sn9 Sn2 Sn3 Ge1 142.26(3) . . . . ?
Sn8 Sn2 Sn3 Ge1 33.60(2) . . . . ?
Sn5 Sn2 Sn3 Ge1 92.66(2) . . . . ?
Ge1 Sn2 Sn3 Sn9 -142.26(3) . . . . ?
Sn8 Sn2 Sn3 Sn9 -108.67(2) . . . . ?
Sn5 Sn2 Sn3 Sn9 -49.603(19) . . . . ?
Ge1 Sn2 Sn3 Sn6 -92.73(2) . . . . ?
Sn9 Sn2 Sn3 Sn6 49.538(18) . . . . ?
Sn8 Sn2 Sn3 Sn6 -59.13(2) . . . . ?
Sn5 Sn2 Sn3 Sn6 -0.065(18) . . . . ?
Ge1 Sn2 Sn3 Sn7 -33.69(2) . . . . ?
Sn9 Sn2 Sn3 Sn7 108.58(2) . . . . ?
Sn8 Sn2 Sn3 Sn7 -0.09(2) . . . . ?
Sn5 Sn2 Sn3 Sn7 58.976(19) . . . . ?
C3 Ge4 Sn5 Sn9 135.8(2) . . . . ?
Sn8 Ge4 Sn5 Sn9 -106.99(2) . . . . ?
Sn7 Ge4 Sn5 Sn9 -15.36(4) . . . . ?
Sn6 Ge4 Sn5 Sn9 29.71(2) . . . . ?
C3 Ge4 Sn5 Sn8 -117.2(2) . . . . ?
Sn7 Ge4 Sn5 Sn8 91.62(3) . . . . ?
Sn6 Ge4 Sn5 Sn8 136.70(2) . . . . ?
C3 Ge4 Sn5 Sn2 -166.7(2) . . . . ?
Sn8 Ge4 Sn5 Sn2 -49.48(2) . . . . ?
Sn7 Ge4 Sn5 Sn2 42.15(3) . . . . ?
Sn6 Ge4 Sn5 Sn2 87.218(19) . . . . ?
C3 Ge4 Sn5 Sn6 106.1(2) . . . . ?
Sn8 Ge4 Sn5 Sn6 -136.70(2) . . . . ?
Sn7 Ge4 Sn5 Sn6 -45.07(2) . . . . ?
Ge1 Sn2 Sn5 Ge4 1.11(2) . . . . ?
Sn9 Sn2 Sn5 Ge4 -103.72(2) . . . . ?
Sn8 Sn2 Sn5 Ge4 47.01(2) . . . . ?
Sn3 Sn2 Sn5 Ge4 -54.90(2) . . . . ?
Ge1 Sn2 Sn5 Sn9 104.83(2) . . . . ?
Sn8 Sn2 Sn5 Sn9 150.73(2) . . . . ?
Sn3 Sn2 Sn5 Sn9 48.820(18) . . . . ?
Ge1 Sn2 Sn5 Sn8 -45.90(2) . . . . ?
Sn9 Sn2 Sn5 Sn8 -150.73(2) . . . . ?
Sn3 Sn2 Sn5 Sn8 -101.91(2) . . . . ?
Ge1 Sn2 Sn5 Sn6 56.07(2) . . . . ?
Sn9 Sn2 Sn5 Sn6 -48.759(18) . . . . ?
Sn8 Sn2 Sn5 Sn6 101.97(2) . . . . ?
Sn3 Sn2 Sn5 Sn6 0.061(17) . . . . ?
C3 Ge4 Sn6 Sn9 -131.1(2) . . . . ?
Sn8 Ge4 Sn6 Sn9 16.29(4) . . . . ?
Sn7 Ge4 Sn6 Sn9 109.19(2) . . . . ?
Sn5 Ge4 Sn6 Sn9 -29.21(2) . . . . ?
C3 Ge4 Sn6 Sn7 119.7(2) . . . . ?
Sn8 Ge4 Sn6 Sn7 -92.90(3) . . . . ?
Sn5 Ge4 Sn6 Sn7 -138.40(2) . . . . ?
C3 Ge4 Sn6 Sn3 170.5(2) . . . . ?
Sn8 Ge4 Sn6 Sn3 -42.08(3) . . . . ?
Sn7 Ge4 Sn6 Sn3 50.818(17) . . . . ?
Sn5 Ge4 Sn6 Sn3 -87.581(18) . . . . ?
C3 Ge4 Sn6 Sn5 -101.9(2) . . . . ?
Sn8 Ge4 Sn6 Sn5 45.50(3) . . . . ?
Sn7 Ge4 Sn6 Sn5 138.40(2) . . . . ?
Ge1 Sn3 Sn6 Ge4 -0.03(2) . . . . ?
Sn9 Sn3 Sn6 Ge4 101.64(2) . . . . ?
Sn7 Sn3 Sn6 Ge4 -47.358(18) . . . . ?
Sn2 Sn3 Sn6 Ge4 53.95(2) . . . . ?
Ge1 Sn3 Sn6 Sn9 -101.68(2) . . . . ?
Sn7 Sn3 Sn6 Sn9 -149.00(2) . . . . ?
Sn2 Sn3 Sn6 Sn9 -47.696(18) . . . . ?
Ge1 Sn3 Sn6 Sn7 47.323(18) . . . . ?
Sn9 Sn3 Sn6 Sn7 149.00(2) . . . . ?
Sn2 Sn3 Sn6 Sn7 101.305(17) . . . . ?
Ge1 Sn3 Sn6 Sn5 -53.922(19) . . . . ?
Sn9 Sn3 Sn6 Sn5 47.757(18) . . . . ?
Sn7 Sn3 Sn6 Sn5 -101.245(17) . . . . ?
Sn2 Sn3 Sn6 Sn5 0.060(16) . . . . ?
Sn9 Sn5 Sn6 Ge4 -144.15(3) . . . . ?
Sn8 Sn5 Sn6 Ge4 -35.13(2) . . . . ?
Sn2 Sn5 Sn6 Ge4 -93.66(2) . . . . ?
Ge4 Sn5 Sn6 Sn9 144.15(3) . . . . ?
Sn8 Sn5 Sn6 Sn9 109.02(2) . . . . ?
Sn2 Sn5 Sn6 Sn9 50.494(19) . . . . ?
Ge4 Sn5 Sn6 Sn7 33.74(2) . . . . ?
Sn9 Sn5 Sn6 Sn7 -110.41(2) . . . . ?
Sn8 Sn5 Sn6 Sn7 -1.38(2) . . . . ?
Sn2 Sn5 Sn6 Sn7 -59.912(19) . . . . ?
Ge4 Sn5 Sn6 Sn3 93.59(2) . . . . ?
Sn9 Sn5 Sn6 Sn3 -50.558(18) . . . . ?
Sn8 Sn5 Sn6 Sn3 58.46(2) . . . . ?
Sn2 Sn5 Sn6 Sn3 -0.064(17) . . . . ?
C3 Ge4 Sn7 Ge1 155.7(2) . . . . ?
Sn8 Ge4 Sn7 Ge1 10.88(2) . . . . ?
Sn5 Ge4 Sn7 Ge1 -58.22(3) . . . . ?
Sn6 Ge4 Sn7 Ge1 -105.28(2) . . . . ?
C3 Ge4 Sn7 Sn6 -99.0(2) . . . . ?
Sn8 Ge4 Sn7 Sn6 116.16(3) . . . . ?
Sn5 Ge4 Sn7 Sn6 47.06(3) . . . . ?
C3 Ge4 Sn7 Sn3 -149.7(2) . . . . ?
Sn8 Ge4 Sn7 Sn3 65.48(3) . . . . ?
Sn5 Ge4 Sn7 Sn3 -3.62(3) . . . . ?
Sn6 Ge4 Sn7 Sn3 -50.684(16) . . . . ?
C1 Ge1 Sn7 Ge4 -148.6(3) . . . . ?
Sn8 Ge1 Sn7 Ge4 -11.10(3) . . . . ?
Sn2 Ge1 Sn7 Ge4 59.56(3) . . . . ?
Sn3 Ge1 Sn7 Ge4 106.06(2) . . . . ?
C1 Ge1 Sn7 Sn6 156.1(3) . . . . ?
Sn8 Ge1 Sn7 Sn6 -66.44(3) . . . . ?
Sn2 Ge1 Sn7 Sn6 4.23(3) . . . . ?
Sn3 Ge1 Sn7 Sn6 50.719(16) . . . . ?
C1 Ge1 Sn7 Sn3 105.3(3) . . . . ?
Sn8 Ge1 Sn7 Sn3 -117.16(3) . . . . ?
Sn2 Ge1 Sn7 Sn3 -46.49(3) . . . . ?
Sn9 Sn6 Sn7 Ge4 -88.75(2) . . . . ?
Sn3 Sn6 Sn7 Ge4 -117.04(2) . . . . ?
Sn5 Sn6 Sn7 Ge4 -32.984(19) . . . . ?
Ge4 Sn6 Sn7 Ge1 67.94(2) . . . . ?
Sn9 Sn6 Sn7 Ge1 -20.81(3) . . . . ?
Sn3 Sn6 Sn7 Ge1 -49.099(18) . . . . ?
Sn5 Sn6 Sn7 Ge1 34.96(2) . . . . ?
Ge4 Sn6 Sn7 Sn3 117.04(2) . . . . ?
Sn9 Sn6 Sn7 Sn3 28.29(2) . . . . ?
Sn5 Sn6 Sn7 Sn3 84.059(17) . . . . ?
Ge1 Sn3 Sn7 Ge4 -67.48(2) . . . . ?
Sn9 Sn3 Sn7 Ge4 21.76(3) . . . . ?
Sn6 Sn3 Sn7 Ge4 49.448(18) . . . . ?
Sn2 Sn3 Sn7 Ge4 -34.48(2) . . . . ?
Sn9 Sn3 Sn7 Ge1 89.24(2) . . . . ?
Sn6 Sn3 Sn7 Ge1 116.93(2) . . . . ?
Sn2 Sn3 Sn7 Ge1 33.00(2) . . . . ?
Ge1 Sn3 Sn7 Sn6 -116.93(2) . . . . ?
Sn9 Sn3 Sn7 Sn6 -27.690(19) . . . . ?
Sn2 Sn3 Sn7 Sn6 -83.931(17) . . . . ?
C1 Ge1 Sn8 Ge4 155.9(2) . . . . ?
Sn7 Ge1 Sn8 Ge4 11.19(3) . . . . ?
Sn2 Ge1 Sn8 Ge4 -106.27(2) . . . . ?
Sn3 Ge1 Sn8 Ge4 -60.17(3) . . . . ?
C1 Ge1 Sn8 Sn2 -97.8(2) . . . . ?
Sn7 Ge1 Sn8 Sn2 117.46(3) . . . . ?
Sn3 Ge1 Sn8 Sn2 46.10(3) . . . . ?
C1 Ge1 Sn8 Sn5 -148.4(2) . . . . ?
Sn7 Ge1 Sn8 Sn5 66.91(3) . . . . ?
Sn2 Ge1 Sn8 Sn5 -50.55(2) . . . . ?
Sn3 Ge1 Sn8 Sn5 -4.45(3) . . . . ?
C3 Ge4 Sn8 Ge1 -157.4(2) . . . . ?
Sn7 Ge4 Sn8 Ge1 -11.17(3) . . . . ?
Sn5 Ge4 Sn8 Ge1 106.89(2) . . . . ?
Sn6 Ge4 Sn8 Ge1 58.91(3) . . . . ?
C3 Ge4 Sn8 Sn2 147.0(2) . . . . ?
Sn7 Ge4 Sn8 Sn2 -66.73(3) . . . . ?
Sn5 Ge4 Sn8 Sn2 51.33(2) . . . . ?
Sn6 Ge4 Sn8 Sn2 3.35(3) . . . . ?
C3 Ge4 Sn8 Sn5 95.7(2) . . . . ?
Sn7 Ge4 Sn8 Sn5 -118.06(3) . . . . ?
Sn6 Ge4 Sn8 Sn5 -47.98(3) . . . . ?
Sn9 Sn2 Sn8 Ge1 -92.66(3) . . . . ?
Sn5 Sn2 Sn8 Ge1 -119.17(2) . . . . ?
Sn3 Sn2 Sn8 Ge1 -33.96(2) . . . . ?
Ge1 Sn2 Sn8 Ge4 69.49(3) . . . . ?
Sn9 Sn2 Sn8 Ge4 -23.18(3) . . . . ?
Sn5 Sn2 Sn8 Ge4 -49.68(2) . . . . ?
Sn3 Sn2 Sn8 Ge4 35.53(2) . . . . ?
Ge1 Sn2 Sn8 Sn5 119.17(2) . . . . ?
Sn9 Sn2 Sn8 Sn5 26.50(2) . . . . ?
Sn3 Sn2 Sn8 Sn5 85.213(19) . . . . ?
Ge4 Sn5 Sn8 Ge1 -69.18(3) . . . . ?
Sn9 Sn5 Sn8 Ge1 22.35(3) . . . . ?
Sn2 Sn5 Sn8 Ge1 48.69(2) . . . . ?
Sn6 Sn5 Sn8 Ge1 -34.39(2) . . . . ?
Sn9 Sn5 Sn8 Ge4 91.53(3) . . . . ?
Sn2 Sn5 Sn8 Ge4 117.87(2) . . . . ?
Sn6 Sn5 Sn8 Ge4 34.79(2) . . . . ?
Ge4 Sn5 Sn8 Sn2 -117.87(2) . . . . ?
Sn9 Sn5 Sn8 Sn2 -26.34(2) . . . . ?
Sn6 Sn5 Sn8 Sn2 -83.081(19) . . . . ?
Ge1 Sn2 Sn9 Sn5 -84.69(2) . . . . ?
Sn8 Sn2 Sn9 Sn5 -26.90(2) . . . . ?
Sn3 Sn2 Sn9 Sn5 -116.24(2) . . . . ?
Ge1 Sn2 Sn9 Sn6 -24.07(3) . . . . ?
Sn8 Sn2 Sn9 Sn6 33.73(3) . . . . ?
Sn5 Sn2 Sn9 Sn6 60.626(19) . . . . ?
Sn3 Sn2 Sn9 Sn6 -55.616(18) . . . . ?
Ge1 Sn2 Sn9 Sn3 31.55(2) . . . . ?
Sn8 Sn2 Sn9 Sn3 89.35(2) . . . . ?
Sn5 Sn2 Sn9 Sn3 116.24(2) . . . . ?
Ge4 Sn5 Sn9 Sn2 84.75(2) . . . . ?
Sn8 Sn5 Sn9 Sn2 26.77(2) . . . . ?
Sn6 Sn5 Sn9 Sn2 114.26(2) . . . . ?
Ge4 Sn5 Sn9 Sn6 -29.51(2) . . . . ?
Sn8 Sn5 Sn9 Sn6 -87.49(2) . . . . ?
Sn2 Sn5 Sn9 Sn6 -114.26(2) . . . . ?
Ge4 Sn5 Sn9 Sn3 26.72(3) . . . . ?
Sn8 Sn5 Sn9 Sn3 -31.26(3) . . . . ?
Sn2 Sn5 Sn9 Sn3 -58.037(19) . . . . ?
Sn6 Sn5 Sn9 Sn3 56.224(18) . . . . ?
Ge4 Sn6 Sn9 Sn2 -27.87(3) . . . . ?
Sn7 Sn6 Sn9 Sn2 29.39(3) . . . . ?
Sn3 Sn6 Sn9 Sn2 58.300(19) . . . . ?
Sn5 Sn6 Sn9 Sn2 -56.747(19) . . . . ?
Ge4 Sn6 Sn9 Sn5 28.88(2) . . . . ?
Sn7 Sn6 Sn9 Sn5 86.14(2) . . . . ?
Sn3 Sn6 Sn9 Sn5 115.05(2) . . . . ?
Ge4 Sn6 Sn9 Sn3 -86.17(2) . . . . ?
Sn7 Sn6 Sn9 Sn3 -28.905(19) . . . . ?
Sn5 Sn6 Sn9 Sn3 -115.05(2) . . . . ?
Ge1 Sn3 Sn9 Sn2 -30.29(2) . . . . ?
Sn6 Sn3 Sn9 Sn2 -115.69(2) . . . . ?
Sn7 Sn3 Sn9 Sn2 -87.35(2) . . . . ?
Ge1 Sn3 Sn9 Sn5 25.22(3) . . . . ?
Sn6 Sn3 Sn9 Sn5 -60.179(19) . . . . ?
Sn7 Sn3 Sn9 Sn5 -31.84(3) . . . . ?
Sn2 Sn3 Sn9 Sn5 55.51(2) . . . . ?
Ge1 Sn3 Sn9 Sn6 85.40(2) . . . . ?
Sn7 Sn3 Sn9 Sn6 28.336(19) . . . . ?
Sn2 Sn3 Sn9 Sn6 115.69(2) . . . . ?
Sn17 Ge10 C5 C6 0.4(7) . . . . ?
Sn16 Ge10 C5 C6 139.7(6) . . . . ?
Sn11 Ge10 C5 C6 -70.5(6) . . . . ?
Sn12 Ge10 C5 C6 -145.1(6) . . . . ?
Sn17 Ge13 C7 C8 33.4(6) . . . . ?
Sn16 Ge13 C7 C8 -110.0(5) . . . . ?
Sn14 Ge13 C7 C8 104.0(5) . . . . ?
Sn15 Ge13 C7 C8 177.0(5) . . . . ?
C5 Ge10 Sn11 Sn18 -138.9(2) . . . . ?
Sn17 Ge10 Sn11 Sn18 108.14(2) . . . . ?
Sn16 Ge10 Sn11 Sn18 13.61(3) . . . . ?
Sn12 Ge10 Sn11 Sn18 -30.31(2) . . . . ?
C5 Ge10 Sn11 Sn17 112.9(2) . . . . ?
Sn16 Ge10 Sn11 Sn17 -94.54(3) . . . . ?
Sn12 Ge10 Sn11 Sn17 -138.45(2) . . . . ?
C5 Ge10 Sn11 Sn14 162.6(2) . . . . ?
Sn17 Ge10 Sn11 Sn14 49.698(18) . . . . ?
Sn16 Ge10 Sn11 Sn14 -44.84(3) . . . . ?
Sn12 Ge10 Sn11 Sn14 -88.755(18) . . . . ?
C5 Ge10 Sn11 Sn12 -108.6(2) . . . . ?
Sn17 Ge10 Sn11 Sn12 138.45(2) . . . . ?
Sn16 Ge10 Sn11 Sn12 43.92(2) . . . . ?
C5 Ge10 Sn12 Sn18 130.0(2) . . . . ?
Sn17 Ge10 Sn12 Sn18 -14.42(3) . . . . ?
Sn16 Ge10 Sn12 Sn18 -108.39(2) . . . . ?
Sn11 Ge10 Sn12 Sn18 29.82(2) . . . . ?
C5 Ge10 Sn12 Sn16 -121.6(2) . . . . ?
Sn17 Ge10 Sn12 Sn16 93.97(3) . . . . ?
Sn11 Ge10 Sn12 Sn16 138.21(2) . . . . ?
C5 Ge10 Sn12 Sn15 -172.5(2) . . . . ?
Sn17 Ge10 Sn12 Sn15 43.07(3) . . . . ?
Sn16 Ge10 Sn12 Sn15 -50.892(17) . . . . ?
Sn11 Ge10 Sn12 Sn15 87.317(18) . . . . ?
C5 Ge10 Sn12 Sn11 100.2(2) . . . . ?
Sn17 Ge10 Sn12 Sn11 -44.24(2) . . . . ?
Sn16 Ge10 Sn12 Sn11 -138.21(2) . . . . ?
Sn18 Sn11 Sn12 Ge10 144.43(2) . . . . ?
Sn17 Sn11 Sn12 Ge10 33.928(19) . . . . ?
Sn14 Sn11 Sn12 Ge10 93.24(2) . . . . ?
Ge10 Sn11 Sn12 Sn18 -144.43(2) . . . . ?
Sn17 Sn11 Sn12 Sn18 -110.50(2) . . . . ?
Sn14 Sn11 Sn12 Sn18 -51.184(17) . . . . ?
Ge10 Sn11 Sn12 Sn16 -34.184(19) . . . . ?
Sn18 Sn11 Sn12 Sn16 110.244(19) . . . . ?
Sn17 Sn11 Sn12 Sn16 -0.26(2) . . . . ?
Sn14 Sn11 Sn12 Sn16 59.060(18) . . . . ?
Ge10 Sn11 Sn12 Sn15 -93.00(2) . . . . ?
Sn18 Sn11 Sn12 Sn15 51.431(17) . . . . ?
Sn17 Sn11 Sn12 Sn15 -59.068(18) . . . . ?
Sn14 Sn11 Sn12 Sn15 0.248(16) . . . . ?
C7 Ge13 Sn14 Sn18 134.0(2) . . . . ?
Sn17 Ge13 Sn14 Sn18 -108.54(2) . . . . ?
Sn16 Ge13 Sn14 Sn18 -14.50(3) . . . . ?
Sn15 Ge13 Sn14 Sn18 30.49(2) . . . . ?
C7 Ge13 Sn14 Sn17 -117.4(2) . . . . ?
Sn16 Ge13 Sn14 Sn17 94.04(3) . . . . ?
Sn15 Ge13 Sn14 Sn17 139.03(2) . . . . ?
C7 Ge13 Sn14 Sn11 -167.3(2) . . . . ?
Sn17 Ge13 Sn14 Sn11 -49.863(18) . . . . ?
Sn16 Ge13 Sn14 Sn11 44.18(3) . . . . ?
Sn15 Ge13 Sn14 Sn11 89.169(19) . . . . ?
C7 Ge13 Sn14 Sn15 103.5(2) . . . . ?
Sn17 Ge13 Sn14 Sn15 -139.03(2) . . . . ?
Sn16 Ge13 Sn14 Sn15 -44.99(2) . . . . ?
Ge10 Sn11 Sn14 Ge13 0.32(2) . . . . ?
Sn18 Sn11 Sn14 Ge13 -105.37(2) . . . . ?
Sn17 Sn11 Sn14 Ge13 47.060(19) . . . . ?
Sn12 Sn11 Sn14 Ge13 -55.578(19) . . . . ?
Ge10 Sn11 Sn14 Sn18 105.69(2) . . . . ?
Sn17 Sn11 Sn14 Sn18 152.43(2) . . . . ?
Sn12 Sn11 Sn14 Sn18 49.787(16) . . . . ?
Ge10 Sn11 Sn14 Sn17 -46.739(19) . . . . ?
Sn18 Sn11 Sn14 Sn17 -152.43(2) . . . . ?
Sn12 Sn11 Sn14 Sn17 -102.639(17) . . . . ?
Ge10 Sn11 Sn14 Sn15 55.66(2) . . . . ?
Sn18 Sn11 Sn14 Sn15 -50.027(16) . . . . ?
Sn17 Sn11 Sn14 Sn15 102.399(17) . . . . ?
Sn12 Sn11 Sn14 Sn15 -0.240(16) . . . . ?
C7 Ge13 Sn15 Sn18 -130.46(19) . . . . ?
Sn17 Ge13 Sn15 Sn18 13.48(3) . . . . ?
Sn16 Ge13 Sn15 Sn18 107.58(2) . . . . ?
Sn14 Ge13 Sn15 Sn18 -30.19(2) . . . . ?
C7 Ge13 Sn15 Sn16 121.96(19) . . . . ?
Sn17 Ge13 Sn15 Sn16 -94.10(3) . . . . ?
Sn14 Ge13 Sn15 Sn16 -137.77(2) . . . . ?
C7 Ge13 Sn15 Sn12 171.68(19) . . . . ?
Sn17 Ge13 Sn15 Sn12 -44.39(3) . . . . ?
Sn16 Ge13 Sn15 Sn12 49.716(17) . . . . ?
Sn14 Ge13 Sn15 Sn12 -88.052(18) . . . . ?
C7 Ge13 Sn15 Sn14 -100.27(19) . . . . ?
Sn17 Ge13 Sn15 Sn14 43.66(2) . . . . ?
Sn16 Ge13 Sn15 Sn14 137.77(2) . . . . ?
Ge10 Sn12 Sn15 Ge13 0.56(2) . . . . ?
Sn18 Sn12 Sn15 Ge13 104.97(2) . . . . ?
Sn16 Sn12 Sn15 Ge13 -47.719(18) . . . . ?
Sn11 Sn12 Sn15 Ge13 54.833(19) . . . . ?
Ge10 Sn12 Sn15 Sn18 -104.40(2) . . . . ?
Sn16 Sn12 Sn15 Sn18 -152.68(2) . . . . ?
Sn11 Sn12 Sn15 Sn18 -50.133(16) . . . . ?
Ge10 Sn12 Sn15 Sn16 48.283(17) . . . . ?
Sn18 Sn12 Sn15 Sn16 152.68(2) . . . . ?
Sn11 Sn12 Sn15 Sn16 102.551(16) . . . . ?
Ge10 Sn12 Sn15 Sn14 -54.501(19) . . . . ?
Sn18 Sn12 Sn15 Sn14 49.899(17) . . . . ?
Sn16 Sn12 Sn15 Sn14 -102.785(16) . . . . ?
Sn11 Sn12 Sn15 Sn14 -0.233(15) . . . . ?
Sn18 Sn14 Sn15 Ge13 -144.18(2) . . . . ?
Sn17 Sn14 Sn15 Ge13 -33.49(2) . . . . ?
Sn11 Sn14 Sn15 Ge13 -92.64(2) . . . . ?
Ge13 Sn14 Sn15 Sn18 144.18(2) . . . . ?
Sn17 Sn14 Sn15 Sn18 110.69(2) . . . . ?
Sn11 Sn14 Sn15 Sn18 51.541(17) . . . . ?
Ge13 Sn14 Sn15 Sn16 34.640(19) . . . . ?
Sn18 Sn14 Sn15 Sn16 -109.54(2) . . . . ?
Sn17 Sn14 Sn15 Sn16 1.15(2) . . . . ?
Sn11 Sn14 Sn15 Sn16 -58.000(19) . . . . ?
Ge13 Sn14 Sn15 Sn12 92.89(2) . . . . ?
Sn18 Sn14 Sn15 Sn12 -51.292(17) . . . . ?
Sn17 Sn14 Sn15 Sn12 59.396(18) . . . . ?
Sn11 Sn14 Sn15 Sn12 0.250(16) . . . . ?
C5 Ge10 Sn16 Ge13 -152.8(2) . . . . ?
Sn17 Ge10 Sn16 Ge13 -9.73(2) . . . . ?
Sn11 Ge10 Sn16 Ge13 60.75(3) . . . . ?
Sn12 Ge10 Sn16 Ge13 106.56(2) . . . . ?
C5 Ge10 Sn16 Sn12 100.6(2) . . . . ?
Sn17 Ge10 Sn16 Sn12 -116.28(3) . . . . ?
Sn11 Ge10 Sn16 Sn12 -45.81(2) . . . . ?
C5 Ge10 Sn16 Sn15 153.1(2) . . . . ?
Sn17 Ge10 Sn16 Sn15 -63.87(2) . . . . ?
Sn11 Ge10 Sn16 Sn15 6.61(3) . . . . ?
Sn12 Ge10 Sn16 Sn15 52.412(17) . . . . ?
C7 Ge13 Sn16 Ge10 157.8(2) . . . . ?
Sn17 Ge13 Sn16 Ge10 9.68(2) . . . . ?
Sn14 Ge13 Sn16 Ge10 -60.58(3) . . . . ?
Sn15 Ge13 Sn16 Ge10 -106.97(2) . . . . ?
C7 Ge13 Sn16 Sn12 -146.9(2) . . . . ?
Sn17 Ge13 Sn16 Sn12 65.00(2) . . . . ?
Sn14 Ge13 Sn16 Sn12 -5.26(3) . . . . ?
Sn15 Ge13 Sn16 Sn12 -51.655(18) . . . . ?
C7 Ge13 Sn16 Sn15 -95.3(2) . . . . ?
Sn17 Ge13 Sn16 Sn15 116.65(3) . . . . ?
Sn14 Ge13 Sn16 Sn15 46.39(2) . . . . ?
Sn18 Sn12 Sn16 Ge10 91.05(2) . . . . ?
Sn15 Sn12 Sn16 Ge10 115.95(2) . . . . ?
Sn11 Sn12 Sn16 Ge10 33.378(19) . . . . ?
Ge10 Sn12 Sn16 Ge13 -67.00(2) . . . . ?
Sn18 Sn12 Sn16 Ge13 24.05(3) . . . . ?
Sn15 Sn12 Sn16 Ge13 48.952(18) . . . . ?
Sn11 Sn12 Sn16 Ge13 -33.62(2) . . . . ?
Ge10 Sn12 Sn16 Sn15 -115.95(2) . . . . ?
Sn18 Sn12 Sn16 Sn15 -24.899(19) . . . . ?
Sn11 Sn12 Sn16 Sn15 -82.570(16) . . . . ?
Ge13 Sn15 Sn16 Ge10 66.68(2) . . . . ?
Sn18 Sn15 Sn16 Ge10 -25.53(2) . . . . ?
Sn12 Sn15 Sn16 Ge10 -50.469(18) . . . . ?
Sn14 Sn15 Sn16 Ge10 32.54(2) . . . . ?
Sn18 Sn15 Sn16 Ge13 -92.21(2) . . . . ?
Sn12 Sn15 Sn16 Ge13 -117.15(2) . . . . ?
Sn14 Sn15 Sn16 Ge13 -34.136(19) . . . . ?
Ge13 Sn15 Sn16 Sn12 117.15(2) . . . . ?
Sn18 Sn15 Sn16 Sn12 24.938(19) . . . . ?
Sn14 Sn15 Sn16 Sn12 83.014(17) . . . . ?
C5 Ge10 Sn17 Ge13 157.1(2) . . . . ?
Sn16 Ge10 Sn17 Ge13 9.83(2) . . . . ?
Sn11 Ge10 Sn17 Ge13 -105.86(2) . . . . ?
Sn12 Ge10 Sn17 Ge13 -59.99(3) . . . . ?
C5 Ge10 Sn17 Sn11 -97.0(2) . . . . ?
Sn16 Ge10 Sn17 Sn11 115.69(3) . . . . ?
Sn12 Ge10 Sn17 Sn11 45.87(2) . . . . ?
C5 Ge10 Sn17 Sn14 -147.5(2) . . . . ?
Sn16 Ge10 Sn17 Sn14 65.25(2) . . . . ?
Sn11 Ge10 Sn17 Sn14 -50.440(18) . . . . ?
Sn12 Ge10 Sn17 Sn14 -4.57(3) . . . . ?
C7 Ge13 Sn17 Ge10 -159.8(2) . . . . ?
Sn16 Ge13 Sn17 Ge10 -9.81(2) . . . . ?
Sn14 Ge13 Sn17 Ge10 106.26(2) . . . . ?
Sn15 Ge13 Sn17 Ge10 61.04(3) . . . . ?
C7 Ge13 Sn17 Sn11 144.7(2) . . . . ?
Sn16 Ge13 Sn17 Sn11 -65.33(2) . . . . ?
Sn14 Ge13 Sn17 Sn11 50.746(18) . . . . ?
Sn15 Ge13 Sn17 Sn11 5.53(3) . . . . ?
C7 Ge13 Sn17 Sn14 93.9(2) . . . . ?
Sn16 Ge13 Sn17 Sn14 -116.07(3) . . . . ?
Sn15 Ge13 Sn17 Sn14 -45.22(2) . . . . ?
Sn18 Sn11 Sn17 Ge10 -92.72(2) . . . . ?
Sn14 Sn11 Sn17 Ge10 -118.23(2) . . . . ?
Sn12 Sn11 Sn17 Ge10 -34.060(19) . . . . ?
Ge10 Sn11 Sn17 Ge13 68.86(2) . . . . ?
Sn18 Sn11 Sn17 Ge13 -23.86(3) . . . . ?
Sn14 Sn11 Sn17 Ge13 -49.370(19) . . . . ?
Sn12 Sn11 Sn17 Ge13 34.80(2) . . . . ?
Ge10 Sn11 Sn17 Sn14 118.23(2) . . . . ?
Sn18 Sn11 Sn17 Sn14 25.510(19) . . . . ?
Sn12 Sn11 Sn17 Sn14 84.174(17) . . . . ?
Ge13 Sn14 Sn17 Ge10 -68.64(2) . . . . ?
Sn18 Sn14 Sn17 Ge10 23.45(3) . . . . ?
Sn11 Sn14 Sn17 Ge10 49.057(19) . . . . ?
Sn15 Sn14 Sn17 Ge10 -35.31(2) . . . . ?
Sn18 Sn14 Sn17 Ge13 92.09(2) . . . . ?
Sn11 Sn14 Sn17 Ge13 117.70(2) . . . . ?
Sn15 Sn14 Sn17 Ge13 33.34(2) . . . . ?
Ge13 Sn14 Sn17 Sn11 -117.70(2) . . . . ?
Sn18 Sn14 Sn17 Sn11 -25.61(2) . . . . ?
Sn15 Sn14 Sn17 Sn11 -84.365(18) . . . . ?
Ge13 Sn14 Sn18 Sn11 84.27(2) . . . . ?
Sn17 Sn14 Sn18 Sn11 25.768(19) . . . . ?
Sn15 Sn14 Sn18 Sn11 114.085(18) . . . . ?
Ge13 Sn14 Sn18 Sn15 -29.82(2) . . . . ?
Sn17 Sn14 Sn18 Sn15 -88.32(2) . . . . ?
Sn11 Sn14 Sn18 Sn15 -114.085(18) . . . . ?
Ge13 Sn14 Sn18 Sn12 26.42(3) . . . . ?
Sn17 Sn14 Sn18 Sn12 -32.08(3) . . . . ?
Sn11 Sn14 Sn18 Sn12 -57.851(18) . . . . ?
Sn15 Sn14 Sn18 Sn12 56.234(17) . . . . ?
Ge10 Sn11 Sn18 Sn14 -84.41(2) . . . . ?
Sn17 Sn11 Sn18 Sn14 -25.811(19) . . . . ?
Sn12 Sn11 Sn18 Sn14 -114.324(18) . . . . ?
Ge10 Sn11 Sn18 Sn15 -26.70(2) . . . . ?
Sn17 Sn11 Sn18 Sn15 31.90(2) . . . . ?
Sn14 Sn11 Sn18 Sn15 57.710(17) . . . . ?
Sn12 Sn11 Sn18 Sn15 -56.614(16) . . . . ?
Ge10 Sn11 Sn18 Sn12 29.92(2) . . . . ?
Sn17 Sn11 Sn18 Sn12 88.51(2) . . . . ?
Sn14 Sn11 Sn18 Sn12 114.324(18) . . . . ?
Ge13 Sn15 Sn18 Sn14 29.63(2) . . . . ?
Sn16 Sn15 Sn18 Sn14 88.41(2) . . . . ?
Sn12 Sn15 Sn18 Sn14 113.521(19) . . . . ?
Ge13 Sn15 Sn18 Sn11 -25.05(2) . . . . ?
Sn16 Sn15 Sn18 Sn11 33.72(2) . . . . ?
Sn12 Sn15 Sn18 Sn11 58.837(17) . . . . ?
Sn14 Sn15 Sn18 Sn11 -54.684(17) . . . . ?
Ge13 Sn15 Sn18 Sn12 -83.89(2) . . . . ?
Sn16 Sn15 Sn18 Sn12 -25.115(19) . . . . ?
Sn14 Sn15 Sn18 Sn12 -113.521(19) . . . . ?
Ge10 Sn12 Sn18 Sn14 25.58(2) . . . . ?
Sn16 Sn12 Sn18 Sn14 -32.84(3) . . . . ?
Sn15 Sn12 Sn18 Sn14 -58.195(17) . . . . ?
Sn11 Sn12 Sn18 Sn14 54.609(17) . . . . ?
Ge10 Sn12 Sn18 Sn11 -29.03(2) . . . . ?
Sn16 Sn12 Sn18 Sn11 -87.45(2) . . . . ?
Sn15 Sn12 Sn18 Sn11 -112.804(18) . . . . ?
Ge10 Sn12 Sn18 Sn15 83.77(2) . . . . ?
Sn16 Sn12 Sn18 Sn15 25.356(19) . . . . ?
Sn11 Sn12 Sn18 Sn15 112.804(18) . . . . ?
O4 K1 N1 C15 -11.8(4) . . . . ?
O2 K1 N1 C15 104.7(4) . . . . ?
O5 K1 N1 C15 -127.5(4) . . . . ?
O3 K1 N1 C15 -6.6(4) . . . . ?
O6 K1 N1 C15 -136.5(4) . . . . ?
O1 K1 N1 C15 114.1(4) . . . . ?
N2 K1 N1 C15 109(8) . . . . ?
O4 K1 N1 C21 108.2(4) . . . . ?
O2 K1 N1 C21 -135.3(4) . . . . ?
O5 K1 N1 C21 -7.6(3) . . . . ?
O3 K1 N1 C21 113.4(4) . . . . ?
O6 K1 N1 C21 -16.5(4) . . . . ?
O1 K1 N1 C21 -125.9(4) . . . . ?
N2 K1 N1 C21 -131(8) . . . . ?
O4 K1 N1 C9 -132.7(4) . . . . ?
O2 K1 N1 C9 -16.2(4) . . . . ?
O5 K1 N1 C9 111.5(4) . . . . ?
O3 K1 N1 C9 -127.5(4) . . . . ?
O6 K1 N1 C9 102.6(4) . . . . ?
O1 K1 N1 C9 -6.8(4) . . . . ?
N2 K1 N1 C9 -12(8) . . . . ?
O4 K1 N2 C20 -15.6(4) . . . . ?
O2 K1 N2 C20 -132.6(5) . . . . ?
O5 K1 N2 C20 100.1(4) . . . . ?
O3 K1 N2 C20 -22.0(5) . . . . ?
O6 K1 N2 C20 107.9(4) . . . . ?
O1 K1 N2 C20 -142.0(4) . . . . ?
N1 K1 N2 C20 -137(8) . . . . ?
O4 K1 N2 C26 -136.6(5) . . . . ?
O2 K1 N2 C26 106.3(5) . . . . ?
O5 K1 N2 C26 -20.9(5) . . . . ?
O3 K1 N2 C26 -143.0(4) . . . . ?
O6 K1 N2 C26 -13.1(4) . . . . ?
O1 K1 N2 C26 96.9(4) . . . . ?
N1 K1 N2 C26 102(8) . . . . ?
O4 K1 N2 C14 102.9(5) . . . . ?
O2 K1 N2 C14 -14.2(4) . . . . ?
O5 K1 N2 C14 -141.4(4) . . . . ?
O3 K1 N2 C14 96.5(4) . . . . ?
O6 K1 N2 C14 -133.6(5) . . . . ?
O1 K1 N2 C14 -23.6(5) . . . . ?
N1 K1 N2 C14 -19(8) . . . . ?
O4 K1 O1 C10 78.0(4) . . . . ?
O2 K1 O1 C10 143.7(4) . . . . ?
O5 K1 O1 C10 -77.3(4) . . . . ?
O3 K1 O1 C10 22.4(4) . . . . ?
O6 K1 O1 C10 -136.4(4) . . . . ?
N2 K1 O1 C10 153.2(4) . . . . ?
N1 K1 O1 C10 -26.7(4) . . . . ?
O4 K1 O1 C11 -49.4(4) . . . . ?
O2 K1 O1 C11 16.4(4) . . . . ?
O5 K1 O1 C11 155.3(4) . . . . ?
O3 K1 O1 C11 -105.0(4) . . . . ?
O6 K1 O1 C11 96.3(4) . . . . ?
N2 K1 O1 C11 25.8(4) . . . . ?
N1 K1 O1 C11 -154.0(4) . . . . ?
O4 K1 O2 C13 -68.4(4) . . . . ?
O5 K1 O2 C13 86.3(5) . . . . ?
O3 K1 O2 C13 -127.6(4) . . . . ?
O6 K1 O2 C13 31.0(4) . . . . ?
O1 K1 O2 C13 152.5(5) . . . . ?
N2 K1 O2 C13 -18.2(4) . . . . ?
N1 K1 O2 C13 161.7(4) . . . . ?
O4 K1 O2 C12 155.8(4) . . . . ?
O5 K1 O2 C12 -49.5(5) . . . . ?
O3 K1 O2 C12 96.6(4) . . . . ?
O6 K1 O2 C12 -104.8(4) . . . . ?
O1 K1 O2 C12 16.7(4) . . . . ?
N2 K1 O2 C12 -154.0(5) . . . . ?
N1 K1 O2 C12 25.9(5) . . . . ?
O4 K1 O3 C17 23.2(4) . . . . ?
O2 K1 O3 C17 101.4(4) . . . . ?
O5 K1 O3 C17 -102.4(4) . . . . ?
O6 K1 O3 C17 -46.5(5) . . . . ?
O1 K1 O3 C17 160.7(4) . . . . ?
N2 K1 O3 C17 29.4(4) . . . . ?
N1 K1 O3 C17 -151.7(4) . . . . ?
O4 K1 O3 C16 147.9(4) . . . . ?
O2 K1 O3 C16 -133.8(4) . . . . ?
O5 K1 O3 C16 22.4(4) . . . . ?
O6 K1 O3 C16 78.3(4) . . . . ?
O1 K1 O3 C16 -74.6(4) . . . . ?
N2 K1 O3 C16 154.2(4) . . . . ?
N1 K1 O3 C16 -27.0(4) . . . . ?
O2 K1 O4 C18 -112.4(5) . . . . ?
O5 K1 O4 C18 89.5(5) . . . . ?
O3 K1 O4 C18 9.8(4) . . . . ?
O6 K1 O4 C18 149.5(5) . . . . ?
O1 K1 O4 C18 -59.9(5) . . . . ?
N2 K1 O4 C18 -163.9(5) . . . . ?
N1 K1 O4 C18 15.0(5) . . . . ?
O2 K1 O4 C19 37.4(5) . . . . ?
O5 K1 O4 C19 -120.7(5) . . . . ?
O3 K1 O4 C19 159.5(5) . . . . ?
O6 K1 O4 C19 -60.8(5) . . . . ?
O1 K1 O4 C19 89.9(5) . . . . ?
N2 K1 O4 C19 -14.2(5) . . . . ?
N1 K1 O4 C19 164.7(5) . . . . ?
O4 K1 O5 C23 94.1(4) . . . . ?
O2 K1 O5 C23 -54.6(4) . . . . ?
O3 K1 O5 C23 154.5(4) . . . . ?
O6 K1 O5 C23 14.9(4) . . . . ?
O1 K1 O5 C23 -107.4(4) . . . . ?
N2 K1 O5 C23 22.6(4) . . . . ?
N1 K1 O5 C23 -156.3(4) . . . . ?
O4 K1 O5 C22 -137.1(3) . . . . ?
O2 K1 O5 C22 74.2(4) . . . . ?
O3 K1 O5 C22 -76.7(4) . . . . ?
O6 K1 O5 C22 143.7(4) . . . . ?
O1 K1 O5 C22 21.4(4) . . . . ?
N2 K1 O5 C22 151.4(3) . . . . ?
N1 K1 O5 C22 -27.5(3) . . . . ?
O4 K1 O6 C25 26.7(5) . . . . ?
O2 K1 O6 C25 -70.0(5) . . . . ?
O5 K1 O6 C25 152.4(5) . . . . ?
O3 K1 O6 C25 82.6(5) . . . . ?
O1 K1 O6 C25 -129.2(5) . . . . ?
N2 K1 O6 C25 -19.8(5) . . . . ?
N1 K1 O6 C25 161.4(5) . . . . ?
O4 K1 O6 C24 -105.6(4) . . . . ?
O2 K1 O6 C24 157.8(4) . . . . ?
O5 K1 O6 C24 20.2(4) . . . . ?
O3 K1 O6 C24 -49.7(4) . . . . ?
O1 K1 O6 C24 98.5(4) . . . . ?
N2 K1 O6 C24 -152.0(4) . . . . ?
N1 K1 O6 C24 29.2(4) . . . . ?
C15 N1 C9 C10 -81.1(6) . . . . ?
C21 N1 C9 C10 156.3(5) . . . . ?
K1 N1 C9 C10 38.2(6) . . . . ?
C11 O1 C10 C9 -173.4(5) . . . . ?
K1 O1 C10 C9 57.8(6) . . . . ?
N1 C9 C10 O1 -65.0(7) . . . . ?
C10 O1 C11 C12 -176.9(5) . . . . ?
K1 O1 C11 C12 -46.6(6) . . . . ?
C13 O2 C12 C11 173.4(5) . . . . ?
K1 O2 C12 C11 -47.8(6) . . . . ?
O1 C11 C12 O2 63.5(7) . . . . ?
C12 O2 C13 C14 -172.8(6) . . . . ?
K1 O2 C13 C14 48.9(7) . . . . ?
C20 N2 C14 C13 163.9(6) . . . . ?
C26 N2 C14 C13 -73.8(7) . . . . ?
K1 N2 C14 C13 45.3(6) . . . . ?
O2 C13 C14 N2 -65.3(8) . . . . ?
C21 N1 C15 C16 -78.0(7) . . . . ?
C9 N1 C15 C16 161.0(5) . . . . ?
K1 N1 C15 C16 39.1(6) . . . . ?
C17 O3 C16 C15 -174.3(5) . . . . ?
K1 O3 C16 C15 60.2(6) . . . . ?
N1 C15 C16 O3 -69.6(7) . . . . ?
C16 O3 C17 C18 -180.0(5) . . . . ?
K1 O3 C17 C18 -53.7(6) . . . . ?
C19 O4 C18 C17 166.9(6) . . . . ?
K1 O4 C18 C17 -40.1(7) . . . . ?
O3 C17 C18 O4 63.1(7) . . . . ?
C18 O4 C19 C20 -167.6(6) . . . . ?
K1 O4 C19 C20 41.4(7) . . . . ?
C26 N2 C20 C19 164.2(6) . . . . ?
C14 N2 C20 C19 -73.1(7) . . . . ?
K1 N2 C20 C19 44.0(7) . . . . ?
O4 C19 C20 N2 -56.8(8) . . . . ?
C15 N1 C21 C22 158.1(5) . . . . ?
C9 N1 C21 C22 -80.1(6) . . . . ?
K1 N1 C21 C22 40.8(6) . . . . ?
C23 O5 C22 C21 -168.0(5) . . . . ?
K1 O5 C22 C21 61.5(5) . . . . ?
N1 C21 C22 O5 -71.4(6) . . . . ?
C22 O5 C23 C24 -177.2(5) . . . . ?
K1 O5 C23 C24 -47.6(6) . . . . ?
C25 O6 C24 C23 172.6(6) . . . . ?
K1 O6 C24 C23 -52.2(5) . . . . ?
O5 C23 C24 O6 67.9(6) . . . . ?
C24 O6 C25 C26 -177.3(6) . . . . ?
K1 O6 C25 C26 50.4(7) . . . . ?
C20 N2 C26 C25 -75.2(7) . . . . ?
C14 N2 C26 C25 163.2(6) . . . . ?
K1 N2 C26 C25 45.3(7) . . . . ?
O6 C25 C26 N2 -65.4(8) . . . . ?
O8 K2 N3 C39 -95.3(4) . . . . ?
O9 K2 N3 C39 135.4(4) . . . . ?
O7 K2 N3 C39 -105.0(4) . . . . ?
O10 K2 N3 C39 145.0(4) . . . . ?
O11 K2 N3 C39 7.6(3) . . . . ?
O12 K2 N3 C39 18.5(4) . . . . ?
N4 K2 N3 C39 25(14) . . . . ?
O8 K2 N3 C33 145.1(4) . . . . ?
O9 K2 N3 C33 15.8(4) . . . . ?
O7 K2 N3 C33 135.4(4) . . . . ?
O10 K2 N3 C33 25.5(4) . . . . ?
O11 K2 N3 C33 -111.9(4) . . . . ?
O12 K2 N3 C33 -101.1(4) . . . . ?
N4 K2 N3 C33 -94(14) . . . . ?
O8 K2 N3 C27 25.3(4) . . . . ?
O9 K2 N3 C27 -104.0(4) . . . . ?
O7 K2 N3 C27 15.6(3) . . . . ?
O10 K2 N3 C27 -94.3(4) . . . . ?
O11 K2 N3 C27 128.3(4) . . . . ?
O12 K2 N3 C27 139.1(3) . . . . ?
N4 K2 N3 C27 146(14) . . . . ?
O8 K2 N4 C32 9.9(3) . . . . ?
O9 K2 N4 C32 139.2(4) . . . . ?
O7 K2 N4 C32 19.0(4) . . . . ?
O10 K2 N4 C32 128.9(4) . . . . ?
O11 K2 N4 C32 -93.5(4) . . . . ?
O12 K2 N4 C32 -104.1(4) . . . . ?
N3 K2 N4 C32 -111(14) . . . . ?
O8 K2 N4 C38 -110.0(4) . . . . ?
O9 K2 N4 C38 19.4(4) . . . . ?
O7 K2 N4 C38 -100.9(4) . . . . ?
O10 K2 N4 C38 9.1(4) . . . . ?
O11 K2 N4 C38 146.7(4) . . . . ?
O12 K2 N4 C38 136.0(4) . . . . ?
N3 K2 N4 C38 129(14) . . . . ?
O8 K2 N4 C44 129.9(4) . . . . ?
O9 K2 N4 C44 -100.7(4) . . . . ?
O7 K2 N4 C44 139.0(3) . . . . ?
O10 K2 N4 C44 -111.0(4) . . . . ?
O11 K2 N4 C44 26.6(4) . . . . ?
O12 K2 N4 C44 15.9(3) . . . . ?
N3 K2 N4 C44 9(14) . . . . ?
O8 K2 O7 C29 -18.9(3) . . . . ?
O9 K2 O7 C29 -158.9(4) . . . . ?
O10 K2 O7 C29 -99.2(4) . . . . ?
O11 K2 O7 C29 98.3(4) . . . . ?
O12 K2 O7 C29 48.0(4) . . . . ?
N4 K2 O7 C29 -28.0(4) . . . . ?
N3 K2 O7 C29 151.5(4) . . . . ?
O8 K2 O7 C28 -154.2(4) . . . . ?
O9 K2 O7 C28 65.8(4) . . . . ?
O10 K2 O7 C28 125.5(4) . . . . ?
O11 K2 O7 C28 -37.0(4) . . . . ?
O12 K2 O7 C28 -87.3(4) . . . . ?
N4 K2 O7 C28 -163.3(4) . . . . ?
N3 K2 O7 C28 16.1(4) . . . . ?
O9 K2 O8 C30 52.0(4) . . . . ?
O7 K2 O8 C30 -15.4(4) . . . . ?
O10 K2 O8 C30 105.8(4) . . . . ?
O11 K2 O8 C30 -93.1(4) . . . . ?
O12 K2 O8 C30 -151.6(4) . . . . ?
N4 K2 O8 C30 155.6(4) . . . . ?
N3 K2 O8 C30 -25.0(4) . . . . ?
O9 K2 O8 C31 -80.7(4) . . . . ?
O7 K2 O8 C31 -148.0(4) . . . . ?
O10 K2 O8 C31 -26.8(4) . . . . ?
O11 K2 O8 C31 134.3(4) . . . . ?
O12 K2 O8 C31 75.8(4) . . . . ?
N4 K2 O8 C31 23.0(4) . . . . ?
N3 K2 O8 C31 -157.6(4) . . . . ?
O8 K2 O9 C34 -86.9(5) . . . . ?
O7 K2 O9 C34 -32.8(4) . . . . ?
O10 K2 O9 C34 -154.1(5) . . . . ?
O11 K2 O9 C34 60.8(4) . . . . ?
O12 K2 O9 C34 122.5(4) . . . . ?
N4 K2 O9 C34 -164.4(4) . . . . ?
N3 K2 O9 C34 16.3(4) . . . . ?
O8 K2 O9 C35 47.7(4) . . . . ?
O7 K2 O9 C35 101.8(4) . . . . ?
O10 K2 O9 C35 -19.5(4) . . . . ?
O11 K2 O9 C35 -164.6(4) . . . . ?
O12 K2 O9 C35 -102.9(4) . . . . ?
N4 K2 O9 C35 -29.8(4) . . . . ?
N3 K2 O9 C35 150.9(4) . . . . ?
O8 K2 O10 C36 -155.2(4) . . . . ?
O9 K2 O10 C36 -15.2(4) . . . . ?
O7 K2 O10 C36 -95.3(4) . . . . ?
O11 K2 O10 C36 54.3(4) . . . . ?
O12 K2 O10 C36 109.2(4) . . . . ?
N4 K2 O10 C36 154.5(4) . . . . ?
N3 K2 O10 C36 -24.9(4) . . . . ?
O8 K2 O10 C37 74.3(4) . . . . ?
O9 K2 O10 C37 -145.7(4) . . . . ?
O7 K2 O10 C37 134.2(4) . . . . ?
O11 K2 O10 C37 -76.1(4) . . . . ?
O12 K2 O10 C37 -21.2(4) . . . . ?
N4 K2 O10 C37 24.0(4) . . . . ?
N3 K2 O10 C37 -155.4(4) . . . . ?
O8 K2 O11 C41 -92.5(4) . . . . ?
O9 K2 O11 C41 111.4(4) . . . . ?
O7 K2 O11 C41 -150.9(4) . . . . ?
O10 K2 O11 C41 54.9(5) . . . . ?
O12 K2 O11 C41 -12.8(4) . . . . ?
N4 K2 O11 C41 -23.6(4) . . . . ?
N3 K2 O11 C41 156.2(4) . . . . ?
O8 K2 O11 C40 136.5(4) . . . . ?
O9 K2 O11 C40 -19.6(4) . . . . ?
O7 K2 O11 C40 78.1(4) . . . . ?
O10 K2 O11 C40 -76.1(4) . . . . ?
O12 K2 O11 C40 -143.8(4) . . . . ?
N4 K2 O11 C40 -154.6(4) . . . . ?
N3 K2 O11 C40 25.2(4) . . . . ?
O8 K2 O12 C43 -37.4(4) . . . . ?
O9 K2 O12 C43 122.7(4) . . . . ?
O7 K2 O12 C43 -90.7(4) . . . . ?
O10 K2 O12 C43 60.8(4) . . . . ?
O11 K2 O12 C43 -153.6(4) . . . . ?
N4 K2 O12 C43 15.7(4) . . . . ?
N3 K2 O12 C43 -164.4(4) . . . . ?
O8 K2 O12 C42 94.7(4) . . . . ?
O9 K2 O12 C42 -105.2(4) . . . . ?
O7 K2 O12 C42 41.4(4) . . . . ?
O10 K2 O12 C42 -167.1(4) . . . . ?
O11 K2 O12 C42 -21.5(3) . . . . ?
N4 K2 O12 C42 147.8(4) . . . . ?
N3 K2 O12 C42 -32.3(4) . . . . ?
C39 N3 C27 C28 74.9(6) . . . . ?
C33 N3 C27 C28 -164.0(5) . . . . ?
K2 N3 C27 C28 -45.8(5) . . . . ?
C29 O7 C28 C27 177.6(5) . . . . ?
K2 O7 C28 C27 -45.6(6) . . . . ?
N3 C27 C28 O7 61.9(6) . . . . ?
C28 O7 C29 C30 -170.9(5) . . . . ?
K2 O7 C29 C30 49.3(5) . . . . ?
C31 O8 C30 C29 -177.8(5) . . . . ?
K2 O8 C30 C29 47.0(6) . . . . ?
O7 C29 C30 O8 -64.3(6) . . . . ?
C30 O8 C31 C32 170.5(5) . . . . ?
K2 O8 C31 C32 -54.8(5) . . . . ?
C38 N4 C32 C31 79.2(6) . . . . ?
C44 N4 C32 C31 -159.7(5) . . . . ?
K2 N4 C32 C31 -41.1(6) . . . . ?
O8 C31 C32 N4 65.6(6) . . . . ?
C39 N3 C33 C34 -166.1(5) . . . . ?
C27 N3 C33 C34 72.6(6) . . . . ?
K2 N3 C33 C34 -46.4(6) . . . . ?
C35 O9 C34 C33 178.0(5) . . . . ?
K2 O9 C34 C33 -45.8(6) . . . . ?
N3 C33 C34 O9 63.4(7) . . . . ?
C34 O9 C35 C36 -169.7(5) . . . . ?
K2 O9 C35 C36 51.6(6) . . . . ?
C37 O10 C36 C35 179.9(5) . . . . ?
K2 O10 C36 C35 46.9(6) . . . . ?
O9 C35 C36 O10 -66.2(7) . . . . ?
C36 O10 C37 C38 173.1(5) . . . . ?
K2 O10 C37 C38 -54.9(6) . . . . ?
C32 N4 C38 C37 -159.6(5) . . . . ?
C44 N4 C38 C37 78.8(6) . . . . ?
K2 N4 C38 C37 -40.3(6) . . . . ?
O10 C37 C38 N4 64.9(7) . . . . ?
C33 N3 C39 C40 79.2(6) . . . . ?
C27 N3 C39 C40 -159.3(5) . . . . ?
K2 N3 C39 C40 -39.1(6) . . . . ?
C41 O11 C40 C39 170.4(5) . . . . ?
K2 O11 C40 C39 -56.2(6) . . . . ?
N3 C39 C40 O11 65.4(7) . . . . ?
C40 O11 C41 C42 177.4(5) . . . . ?
K2 O11 C41 C42 44.2(6) . . . . ?
C43 O12 C42 C41 -172.1(5) . . . . ?
K2 O12 C42 C41 52.8(5) . . . . ?
O11 C41 C42 O12 -65.5(6) . . . . ?
C42 O12 C43 C44 -179.0(5) . . . . ?
K2 O12 C43 C44 -46.3(6) . . . . ?
C32 N4 C44 C43 71.9(6) . . . . ?
C38 N4 C44 C43 -167.2(5) . . . . ?
K2 N4 C44 C43 -46.9(6) . . . . ?
O12 C43 C44 N4 64.7(7) . . . . ?
O16 K3 N5 C51 11.1(4) . . . . ?
O14 K3 N5 C51 127.5(4) . . . . ?
O13 K3 N5 C51 120.5(4) . . . . ?
O17 K3 N5 C51 -112.3(4) . . . . ?
O18 K3 N5 C51 -105.6(4) . . . . ?
O15 K3 N5 C51 8.3(3) . . . . ?
N6 K3 N5 C51 -28(6) . . . . ?
O16 K3 N5 C57 131.5(3) . . . . ?
O14 K3 N5 C57 -112.1(3) . . . . ?
O13 K3 N5 C57 -119.0(4) . . . . ?
O17 K3 N5 C57 8.1(3) . . . . ?
O18 K3 N5 C57 14.8(4) . . . . ?
O15 K3 N5 C57 128.7(4) . . . . ?
N6 K3 N5 C57 93(5) . . . . ?
O16 K3 N5 C45 -109.1(3) . . . . ?
O14 K3 N5 C45 7.3(4) . . . . ?
O13 K3 N5 C45 0.4(3) . . . . ?
O17 K3 N5 C45 127.5(4) . . . . ?
O18 K3 N5 C45 134.3(3) . . . . ?
O15 K3 N5 C45 -111.8(4) . . . . ?
N6 K3 N5 C45 -148(5) . . . . ?
O16 K3 N6 C56 11.2(3) . . . . ?
O14 K3 N6 C56 -105.0(4) . . . . ?
O13 K3 N6 C56 -97.3(4) . . . . ?
O17 K3 N6 C56 134.3(3) . . . . ?
O18 K3 N6 C56 129.3(4) . . . . ?
O15 K3 N6 C56 15.0(4) . . . . ?
N5 K3 N6 C56 50(6) . . . . ?
O16 K3 N6 C62 -109.6(4) . . . . ?
O14 K3 N6 C62 134.2(4) . . . . ?
O13 K3 N6 C62 141.9(3) . . . . ?
O17 K3 N6 C62 13.5(4) . . . . ?
O18 K3 N6 C62 8.4(3) . . . . ?
O15 K3 N6 C62 -105.8(3) . . . . ?
N5 K3 N6 C62 -70(6) . . . . ?
O16 K3 N6 C50 130.1(4) . . . . ?
O14 K3 N6 C50 13.9(3) . . . . ?
O13 K3 N6 C50 21.6(4) . . . . ?
O17 K3 N6 C50 -106.8(3) . . . . ?
O18 K3 N6 C50 -111.8(4) . . . . ?
O15 K3 N6 C50 133.9(3) . . . . ?
N5 K3 N6 C50 169(35) . . . . ?
O16 K3 O13 C47 -94.6(4) . . . . ?
O14 K3 O13 C47 -16.5(3) . . . . ?
O17 K3 O13 C47 111.3(4) . . . . ?
O18 K3 O13 C47 54.6(4) . . . . ?
O15 K3 O13 C47 -150.2(4) . . . . ?
N6 K3 O13 C47 -24.1(4) . . . . ?
N5 K3 O13 C47 156.8(4) . . . . ?
O16 K3 O13 C46 142.0(3) . . . . ?
O14 K3 O13 C46 -139.8(4) . . . . ?
O17 K3 O13 C46 -12.0(3) . . . . ?
O18 K3 O13 C46 -68.7(4) . . . . ?
O15 K3 O13 C46 86.4(3) . . . . ?
N6 K3 O13 C46 -147.4(3) . . . . ?
N5 K3 O13 C46 33.5(3) . . . . ?
O16 K3 O14 C49 -31.9(4) . . . . ?
O13 K3 O14 C49 -153.6(4) . . . . ?
O17 K3 O14 C49 123.3(4) . . . . ?
O18 K3 O14 C49 64.2(4) . . . . ?
O15 K3 O14 C49 -86.1(4) . . . . ?
N6 K3 O14 C49 18.9(3) . . . . ?
N5 K3 O14 C49 -160.3(3) . . . . ?
O16 K3 O14 C48 103.4(4) . . . . ?
O13 K3 O14 C48 -18.3(3) . . . . ?
O17 K3 O14 C48 -101.4(4) . . . . ?
O18 K3 O14 C48 -160.5(4) . . . . ?
O15 K3 O14 C48 49.2(4) . . . . ?
N6 K3 O14 C48 154.3(4) . . . . ?
N5 K3 O14 C48 -25.0(4) . . . . ?
O16 K3 O15 C52 -151.2(4) . . . . ?
O14 K3 O15 C52 -81.9(4) . . . . ?
O13 K3 O15 C52 -27.1(4) . . . . ?
O17 K3 O15 C52 75.4(4) . . . . ?
O18 K3 O15 C52 134.1(3) . . . . ?
N6 K3 O15 C52 -155.0(3) . . . . ?
N5 K3 O15 C52 26.0(3) . . . . ?
O16 K3 O15 C53 -28.4(3) . . . . ?
O14 K3 O15 C53 40.9(4) . . . . ?
O13 K3 O15 C53 95.7(4) . . . . ?
O17 K3 O15 C53 -161.8(4) . . . . ?
O18 K3 O15 C53 -103.1(4) . . . . ?
N6 K3 O15 C53 -32.2(4) . . . . ?
N5 K3 O15 C53 148.8(4) . . . . ?
O14 K3 O16 C54 -136.1(4) . . . . ?
O13 K3 O16 C54 -76.0(4) . . . . ?
O17 K3 O16 C54 69.4(4) . . . . ?
O18 K3 O16 C54 123.1(4) . . . . ?
O15 K3 O16 C54 -3.4(4) . . . . ?
N6 K3 O16 C54 172.8(5) . . . . ?
N5 K3 O16 C54 -6.1(5) . . . . ?
O14 K3 O16 C55 72.4(4) . . . . ?
O13 K3 O16 C55 132.5(4) . . . . ?
O17 K3 O16 C55 -82.0(4) . . . . ?
O18 K3 O16 C55 -28.4(4) . . . . ?
O15 K3 O16 C55 -154.9(4) . . . . ?
N6 K3 O16 C55 21.3(4) . . . . ?
N5 K3 O16 C55 -157.6(4) . . . . ?
O16 K3 O17 C59 50.2(4) . . . . ?
O14 K3 O17 C59 -96.1(4) . . . . ?
O13 K3 O17 C59 -160.0(4) . . . . ?
O18 K3 O17 C59 -18.1(4) . . . . ?
O15 K3 O17 C59 106.7(4) . . . . ?
N6 K3 O17 C59 -23.1(4) . . . . ?
N5 K3 O17 C59 155.2(4) . . . . ?
O16 K3 O17 C58 -78.9(4) . . . . ?
O14 K3 O17 C58 134.8(3) . . . . ?
O13 K3 O17 C58 70.9(4) . . . . ?
O18 K3 O17 C58 -147.2(4) . . . . ?
O15 K3 O17 C58 -22.4(4) . . . . ?
N6 K3 O17 C58 -152.2(3) . . . . ?
N5 K3 O17 C58 26.1(3) . . . . ?
O16 K3 O18 C60 -152.3(4) . . . . ?
O14 K3 O18 C60 112.4(4) . . . . ?
O13 K3 O18 C60 54.2(4) . . . . ?
O17 K3 O18 C60 -17.0(4) . . . . ?
O15 K3 O18 C60 -95.4(4) . . . . ?
N6 K3 O18 C60 157.9(4) . . . . ?
N5 K3 O18 C60 -23.8(4) . . . . ?
O16 K3 O18 C61 74.9(4) . . . . ?
O14 K3 O18 C61 -20.4(4) . . . . ?
O13 K3 O18 C61 -78.6(4) . . . . ?
O17 K3 O18 C61 -149.8(4) . . . . ?
O15 K3 O18 C61 131.7(3) . . . . ?
N6 K3 O18 C61 25.1(3) . . . . ?
N5 K3 O18 C61 -156.6(3) . . . . ?
C51 N5 C45 C46 -153.1(5) . . . . ?
C57 N5 C45 C46 84.9(6) . . . . ?
K3 N5 C45 C46 -32.7(5) . . . . ?
C47 O13 C46 C45 168.9(5) . . . . ?
K3 O13 C46 C45 -67.1(5) . . . . ?
N5 C45 C46 O13 68.0(6) . . . . ?
C46 O13 C47 C48 173.1(5) . . . . ?
K3 O13 C47 C48 49.1(5) . . . . ?
C49 O14 C48 C47 -170.0(5) . . . . ?
K3 O14 C48 C47 50.5(5) . . . . ?
O13 C47 C48 O14 -68.6(6) . . . . ?
C48 O14 C49 C50 174.8(5) . . . . ?
K3 O14 C49 C50 -49.2(5) . . . . ?
C56 N6 C50 C49 72.9(6) . . . . ?
C62 N6 C50 C49 -165.3(5) . . . . ?
K3 N6 C50 C49 -45.3(5) . . . . ?
O14 C49 C50 N6 64.1(6) . . . . ?
C57 N5 C51 C52 -159.3(5) . . . . ?
C45 N5 C51 C52 79.1(6) . . . . ?
K3 N5 C51 C52 -41.2(6) . . . . ?
C53 O15 C52 C51 -179.1(5) . . . . ?
K3 O15 C52 C51 -58.7(5) . . . . ?
N5 C51 C52 O15 69.6(6) . . . . ?
C52 O15 C53 C54 -177.2(5) . . . . ?
K3 O15 C53 C54 58.8(5) . . . . ?
C55 O16 C54 C53 -172.3(5) . . . . ?
K3 O16 C54 C53 33.8(6) . . . . ?
O15 C53 C54 O16 -63.8(6) . . . . ?
C54 O16 C55 C56 155.4(5) . . . . ?
K3 O16 C55 C56 -50.8(6) . . . . ?
C62 N6 C56 C55 80.0(6) . . . . ?
C50 N6 C56 C55 -158.1(5) . . . . ?
K3 N6 C56 C55 -40.8(5) . . . . ?
O16 C55 C56 N6 61.0(6) . . . . ?
C51 N5 C57 C58 78.6(6) . . . . ?
C45 N5 C57 C58 -160.3(5) . . . . ?
K3 N5 C57 C58 -41.1(5) . . . . ?
C59 O17 C58 C57 169.6(5) . . . . ?
K3 O17 C58 C57 -59.4(5) . . . . ?
N5 C57 C58 O17 70.6(6) . . . . ?
C58 O17 C59 C60 -179.9(5) . . . . ?
K3 O17 C59 C60 50.0(5) . . . . ?
C61 O18 C60 C59 -175.7(5) . . . . ?
K3 O18 C60 C59 48.6(6) . . . . ?
O17 C59 C60 O18 -65.9(6) . . . . ?
C60 O18 C61 C62 169.7(5) . . . . ?
K3 O18 C61 C62 -55.8(5) . . . . ?
C56 N6 C62 C61 -160.1(5) . . . . ?
C50 N6 C62 C61 78.3(6) . . . . ?
K3 N6 C62 C61 -40.1(6) . . . . ?
O18 C61 C62 N6 64.6(6) . . . . ?
O21 K4 N7 C75 103.8(4) . . . . ?
O20 K4 N7 C75 -143.6(4) . . . . ?
O23 K4 N7 C75 -13.0(4) . . . . ?
O19 K4 N7 C75 -134.7(4) . . . . ?
O22 K4 N7 C75 97.0(4) . . . . ?
O24 K4 N7 C75 -22.7(4) . . . . ?
N8 K4 N7 C75 -12(7) . . . . ?
O21 K4 N7 C63 -135.8(4) . . . . ?
O20 K4 N7 C63 -23.3(4) . . . . ?
O23 K4 N7 C63 107.3(4) . . . . ?
O19 K4 N7 C63 -14.4(3) . . . . ?
O22 K4 N7 C63 -142.7(4) . . . . ?
O24 K4 N7 C63 97.6(4) . . . . ?
N8 K4 N7 C63 108(7) . . . . ?
O21 K4 N7 C69 -16.4(3) . . . . ?
O20 K4 N7 C69 96.2(4) . . . . ?
O23 K4 N7 C69 -133.2(4) . . . . ?
O19 K4 N7 C69 105.1(4) . . . . ?
O22 K4 N7 C69 -23.2(4) . . . . ?
O24 K4 N7 C69 -142.9(3) . . . . ?
N8 K4 N7 C69 -132(7) . . . . ?
O21 K4 N8 C80 -136.5(4) . . . . ?
O20 K4 N8 C80 110.8(4) . . . . ?
O23 K4 N8 C80 -20.3(4) . . . . ?
O19 K4 N8 C80 100.8(4) . . . . ?
O22 K4 N8 C80 -130.9(4) . . . . ?
O24 K4 N8 C80 -10.4(3) . . . . ?
N7 K4 N8 C80 -21(7) . . . . ?
O21 K4 N8 C74 -15.5(4) . . . . ?
O20 K4 N8 C74 -128.2(4) . . . . ?
O23 K4 N8 C74 100.7(4) . . . . ?
O19 K4 N8 C74 -138.2(4) . . . . ?
O22 K4 N8 C74 -9.9(3) . . . . ?
O24 K4 N8 C74 110.6(4) . . . . ?
N7 K4 N8 C74 100(7) . . . . ?
O21 K4 N8 C68 104.1(4) . . . . ?
O20 K4 N8 C68 -8.6(3) . . . . ?
O23 K4 N8 C68 -139.7(4) . . . . ?
O19 K4 N8 C68 -18.6(4) . . . . ?
O22 K4 N8 C68 109.7(4) . . . . ?
O24 K4 N8 C68 -129.8(4) . . . . ?
N7 K4 N8 C68 -141(7) . . . . ?
O21 K4 O19 C64 30.7(4) . . . . ?
O20 K4 O19 C64 153.2(4) . . . . ?
O23 K4 O19 C64 -66.5(4) . . . . ?
O22 K4 O19 C64 86.1(4) . . . . ?
O24 K4 O19 C64 -125.5(4) . . . . ?
N7 K4 O19 C64 -17.9(4) . . . . ?
N8 K4 O19 C64 163.3(4) . . . . ?
O21 K4 O19 C65 -101.1(4) . . . . ?
O20 K4 O19 C65 21.4(3) . . . . ?
O23 K4 O19 C65 161.7(3) . . . . ?
O22 K4 O19 C65 -45.7(4) . . . . ?
O24 K4 O19 C65 102.7(4) . . . . ?
N7 K4 O19 C65 -149.7(4) . . . . ?
N8 K4 O19 C65 31.5(4) . . . . ?
O21 K4 O20 C66 93.5(4) . . . . ?
O23 K4 O20 C66 -56.0(4) . . . . ?
O19 K4 O20 C66 12.7(3) . . . . ?
O22 K4 O20 C66 152.0(4) . . . . ?
O24 K4 O20 C66 -108.6(4) . . . . ?
N7 K4 O20 C66 21.7(4) . . . . ?
N8 K4 O20 C66 -157.2(4) . . . . ?
O21 K4 O20 C67 -134.6(4) . . . . ?
O23 K4 O20 C67 75.9(4) . . . . ?
O19 K4 O20 C67 144.6(4) . . . . ?
O22 K4 O20 C67 -76.1(4) . . . . ?
O24 K4 O20 C67 23.3(4) . . . . ?
N7 K4 O20 C67 153.7(3) . . . . ?
N8 K4 O20 C67 -25.3(3) . . . . ?
O20 K4 O21 C71 87.4(4) . . . . ?
O23 K4 O21 C71 -112.8(4) . . . . ?
O19 K4 O21 C71 146.8(4) . . . . ?
O22 K4 O21 C71 8.9(4) . . . . ?
O24 K4 O21 C71 -61.7(4) . . . . ?
N7 K4 O21 C71 -164.2(4) . . . . ?
N8 K4 O21 C71 14.5(4) . . . . ?
O20 K4 O21 C70 -122.8(4) . . . . ?
O23 K4 O21 C70 37.0(4) . . . . ?
O19 K4 O21 C70 -63.4(4) . . . . ?
O22 K4 O21 C70 158.7(4) . . . . ?
O24 K4 O21 C70 88.1(4) . . . . ?
N7 K4 O21 C70 -14.4(4) . . . . ?
N8 K4 O21 C70 164.3(4) . . . . ?
O21 K4 O22 C72 24.9(3) . . . . ?
O20 K4 O22 C72 -98.6(3) . . . . ?
O23 K4 O22 C72 102.9(3) . . . . ?
O19 K4 O22 C72 -45.5(4) . . . . ?
O24 K4 O22 C72 161.4(3) . . . . ?
N7 K4 O22 C72 31.8(4) . . . . ?
N8 K4 O22 C72 -149.5(4) . . . . ?
O21 K4 O22 C73 151.2(4) . . . . ?
O20 K4 O22 C73 27.8(4) . . . . ?
O23 K4 O22 C73 -130.7(4) . . . . ?
O19 K4 O22 C73 80.9(4) . . . . ?
O24 K4 O22 C73 -72.2(4) . . . . ?
N7 K4 O22 C73 158.1(3) . . . . ?
N8 K4 O22 C73 -23.2(3) . . . . ?
O21 K4 O23 C77 154.4(4) . . . . ?
O20 K4 O23 C77 -51.2(5) . . . . ?
O19 K4 O23 C77 -105.6(4) . . . . ?
O22 K4 O23 C77 96.3(4) . . . . ?
O24 K4 O23 C77 15.5(4) . . . . ?
N7 K4 O23 C77 -154.5(5) . . . . ?
N8 K4 O23 C77 25.5(5) . . . . ?
O21 K4 O23 C76 -71.0(4) . . . . ?
O20 K4 O23 C76 83.5(4) . . . . ?
O19 K4 O23 C76 29.0(4) . . . . ?
O22 K4 O23 C76 -129.1(4) . . . . ?
O24 K4 O23 C76 150.1(4) . . . . ?
N7 K4 O23 C76 -19.8(4) . . . . ?
N8 K4 O23 C76 160.2(4) . . . . ?
O21 K4 O24 C79 82.1(4) . . . . ?
O20 K4 O24 C79 -71.9(4) . . . . ?
O23 K4 O24 C79 147.0(4) . . . . ?
O19 K4 O24 C79 -131.4(4) . . . . ?
O22 K4 O24 C79 26.7(4) . . . . ?
N7 K4 O24 C79 157.0(4) . . . . ?
N8 K4 O24 C79 -22.7(4) . . . . ?
O21 K4 O24 C78 -47.3(4) . . . . ?
O20 K4 O24 C78 158.7(4) . . . . ?
O23 K4 O24 C78 17.7(4) . . . . ?
O19 K4 O24 C78 99.2(4) . . . . ?
O22 K4 O24 C78 -102.7(4) . . . . ?
N7 K4 O24 C78 27.6(4) . . . . ?
N8 K4 O24 C78 -152.1(4) . . . . ?
C75 N7 C63 C64 166.0(5) . . . . ?
C69 N7 C63 C64 -73.4(6) . . . . ?
K4 N7 C63 C64 46.0(6) . . . . ?
C65 O19 C64 C63 -179.0(5) . . . . ?
K4 O19 C64 C63 47.6(6) . . . . ?
N7 C63 C64 O19 -64.5(7) . . . . ?
C64 O19 C65 C66 173.1(5) . . . . ?
K4 O19 C65 C66 -52.0(5) . . . . ?
C67 O20 C66 C65 -176.7(5) . . . . ?
K4 O20 C66 C65 -43.9(5) . . . . ?
O19 C65 C66 O20 63.6(6) . . . . ?
C66 O20 C67 C68 -167.7(5) . . . . ?
K4 O20 C67 C68 57.8(5) . . . . ?
C80 N8 C68 C67 -78.9(6) . . . . ?
C74 N8 C68 C67 160.9(5) . . . . ?
K4 N8 C68 C67 41.4(6) . . . . ?
O20 C67 C68 N8 -68.8(7) . . . . ?
C75 N7 C69 C70 -74.5(6) . . . . ?
C63 N7 C69 C70 164.8(5) . . . . ?
K4 N7 C69 C70 45.6(6) . . . . ?
C71 O21 C70 C69 -165.8(5) . . . . ?
K4 O21 C70 C69 42.2(6) . . . . ?
N7 C69 C70 O21 -58.7(7) . . . . ?
C70 O21 C71 C72 167.2(5) . . . . ?
K4 O21 C71 C72 -39.9(6) . . . . ?
C73 O22 C72 C71 176.4(5) . . . . ?
K4 O22 C72 C71 -55.9(5) . . . . ?
O21 C71 C72 O22 64.2(6) . . . . ?
C72 O22 C73 C74 -179.6(5) . . . . ?
K4 O22 C73 C74 54.6(5) . . . . ?
C80 N8 C74 C73 163.5(5) . . . . ?
C68 N8 C74 C73 -77.0(6) . . . . ?
K4 N8 C74 C73 42.1(6) . . . . ?
O22 C73 C74 N8 -67.4(7) . . . . ?
C63 N7 C75 C76 -74.8(7) . . . . ?
C69 N7 C75 C76 164.8(5) . . . . ?
K4 N7 C75 C76 44.9(6) . . . . ?
C77 O23 C76 C75 -171.9(5) . . . . ?
K4 O23 C76 C75 50.7(6) . . . . ?
N7 C75 C76 O23 -66.0(7) . . . . ?
C76 O23 C77 C78 177.3(5) . . . . ?
K4 O23 C77 C78 -46.1(6) . . . . ?
C79 O24 C78 C77 -179.0(5) . . . . ?
K4 O24 C78 C77 -47.6(6) . . . . ?
O23 C77 C78 O24 62.0(6) . . . . ?
C78 O24 C79 C80 -174.7(5) . . . . ?
K4 O24 C79 C80 53.6(6) . . . . ?
C74 N8 C80 C79 -78.4(6) . . . . ?
C68 N8 C80 C79 161.6(5) . . . . ?
K4 N8 C80 C79 42.3(6) . . . . ?
O24 C79 C80 N8 -66.5(7) . . . . ?
N1S C1S C2S N2S -72.4(17) . . . . ?
